data_4078745
loop_
_publ_author_name
'Martinez-Arripe, Elsa'
'Jean-Baptiste-dit-Dominique, Fran\,cois'
'Auffrant, Audrey'
'Le Goff, Xavier-Fr\'ed\'eric'
'Thuilliez, Julien'
'Nief, Fran\,cois'

_publ_section_title
;
 Synthesis and Characterization of Bidentate Rare-Earth
 Iminophosphoraneo-Aryl Complexes and Their Behavior As Catalysts for the
 Polymerization of 1,3-Butadiene
;
_journal_issue 13
_journal_name_full Organometallics
_journal_page_first 4854
_journal_paper_doi 10.1021/om300389v
_journal_volume 31
_journal_year 2012
_chemical_formula_moiety 'C48 H54 Li2 N2 O P2'
_chemical_formula_sum 'C48 H54 Li2 N2 O P2'
_chemical_formula_weight 750.75
_chemical_name_systematic
; 
 ? 
;
_space_group_IT_number 14
_symmetry_cell_setting monoclinic
_symmetry_space_group_name_Hall '-P 2ybc'
_symmetry_space_group_name_H-M 'P 1 21/c 1'
_atom_sites_solution_hydrogens geom
_atom_sites_solution_primary direct
_atom_sites_solution_secondary difmap
_audit_creation_method SHELXL-97
_cell_angle_alpha 90.00
_cell_angle_beta 90.000(1)
_cell_angle_gamma 90.00
_cell_formula_units_Z 16
_cell_length_a 28.118(1)
_cell_length_b 33.105(1)
_cell_length_c 18.385(1)
_cell_measurement_reflns_used 20221
_cell_measurement_temperature 150.0(1)
_cell_measurement_theta_max 27.485
_cell_measurement_theta_min 0.998
_cell_volume 17113.6(12)
_computing_cell_refinement 'DENZO (Otwinowski & Minor, 1997) & COLLECT'
_computing_data_collection 'COLLECT (Hooft, R.W.W., 1998)'
_computing_data_reduction 'DENZO & COLLECT'
_computing_molecular_graphics 'PLATON (Spek, 2009)'
_computing_publication_material 'PLATON (Spek, 2009)'
_computing_structure_refinement 'SHELXL-97 (Sheldrick, 1997)'
_computing_structure_solution 'SIR97 (Altomare et al., 1999)'
_diffrn_ambient_temperature 150.0(1)
_diffrn_measured_fraction_theta_full 0.997
_diffrn_measured_fraction_theta_max 0.997
_diffrn_measurement_device_type KappaCCD
_diffrn_measurement_method 'phi and omega scans'
_diffrn_radiation_monochromator graphite
_diffrn_radiation_source 'fine-focus sealed tube'
_diffrn_radiation_type MoK\a
_diffrn_radiation_wavelength 0.71069
_diffrn_reflns_av_R_equivalents 0.0328
_diffrn_reflns_av_sigmaI/netI 0.0561
_diffrn_reflns_limit_h_max 36
_diffrn_reflns_limit_h_min 0
_diffrn_reflns_limit_k_max 42
_diffrn_reflns_limit_k_min -42
_diffrn_reflns_limit_l_max 23
_diffrn_reflns_limit_l_min -23
_diffrn_reflns_number 76892
_diffrn_reflns_theta_full 27.48
_diffrn_reflns_theta_max 27.48
_diffrn_reflns_theta_min 2.72
_exptl_absorpt_coefficient_mu 0.139
_exptl_absorpt_correction_T_max 0.9728
_exptl_absorpt_correction_T_min 0.9467
_exptl_absorpt_correction_type multi-scan
_exptl_absorpt_process_details 'DENZO/SCALEPACK (Otwinowski & Minor, 1996)'
_exptl_crystal_colour 'Pale Brown'
_exptl_crystal_density_diffrn 1.166
_exptl_crystal_density_method 'not measured'
_exptl_crystal_description Block
_exptl_crystal_F_000 6400
_exptl_crystal_size_max 0.40
_exptl_crystal_size_mid 0.40
_exptl_crystal_size_min 0.20
_refine_diff_density_max 0.634
_refine_diff_density_min -0.645
_refine_diff_density_rms 0.063
_refine_ls_extinction_method none
_refine_ls_goodness_of_fit_ref 0.989
_refine_ls_hydrogen_treatment constr
_refine_ls_matrix_type full
_refine_ls_number_parameters 2010
_refine_ls_number_reflns 39139
_refine_ls_number_restraints 1
_refine_ls_restrained_S_all 0.989
_refine_ls_R_factor_all 0.0880
_refine_ls_R_factor_gt 0.0574
_refine_ls_shift/su_max 0.001
_refine_ls_shift/su_mean 0.000
_refine_ls_structure_factor_coef Fsqd
_refine_ls_weighting_details 'calc w=1/[\s^2^(Fo^2^)+(0.0970P)^2^+0.0000P] where P=(Fo^2^+2Fc^2^)/3'
_refine_ls_weighting_scheme calc
_refine_ls_wR_factor_gt 0.1390
_refine_ls_wR_factor_ref 0.1563
_reflns_number_gt 28015
_reflns_number_total 39139
_reflns_threshold_expression >2sigma(I)
_cod_data_source_file om300389v_si_002.cif
_cod_data_source_block fjbdd012
_cod_depositor_comments
;
The following automatic conversions were performed:

'_symmetry_cell_setting' value 'Monoclinic' changed to 'monoclinic'
according to /home/saulius/struct/CIF-dictionaries/cif_core.dic
dictionary named 'cif_core.dic' version 2.4.2 from 2011-04-26.

Automatic conversion script
Id: cif_fix_values 1891 2012-01-12 08:04:46Z andrius 
;
_cod_original_sg_symbol_H-M 'P 21/c '
_cod_database_code 4078745

loop_
_symmetry_equiv_pos_as_xyz
'x, y, z'
'-x, y+1/2, -z+1/2'
'-x, -y, -z'
'x, -y-1/2, z-1/2'

loop_
_atom_site_label
_atom_site_type_symbol
_atom_site_fract_x
_atom_site_fract_y
_atom_site_fract_z
_atom_site_U_iso_or_equiv
_atom_site_adp_type
_atom_site_occupancy
_atom_site_symmetry_multiplicity
_atom_site_calc_flag
_atom_site_refinement_flags
_atom_site_disorder_assembly
_atom_site_disorder_group
P1 P -0.71486(3) -0.45629(2) 0.20123(4) 0.03107(17) Uani 1 1 d . . .
P2 P -0.78059(3) -0.28329(2) 0.20018(4) 0.03045(17) Uani 1 1 d . . .
O1 O -0.73009(9) -0.36204(6) 0.44592(11) 0.0570(6) Uani 1 1 d . . .
N1 N -0.75518(8) -0.42622(7) 0.17756(14) 0.0353(6) Uani 1 1 d . . .
N2 N -0.74055(9) -0.31302(7) 0.17403(14) 0.0360(6) Uani 1 1 d . . .
C1 C -0.66992(10) -0.42858(8) 0.25214(16) 0.0322(6) Uani 1 1 d . . .
C2 C -0.68145(11) -0.39155(9) 0.28565(16) 0.0430(7) Uani 1 1 d . . .
C3 C -0.64294(12) -0.37554(9) 0.32559(18) 0.0468(8) Uani 1 1 d . . .
H3 H -0.6476 -0.3503 0.3490 0.056 Uiso 1 1 calc R . .
C4 C -0.59893(12) -0.39375(11) 0.33326(18) 0.0506(9) Uani 1 1 d . . .
H4 H -0.5749 -0.3815 0.3622 0.061 Uiso 1 1 calc R . .
C5 C -0.59040(12) -0.42934(10) 0.29902(19) 0.0465(8) Uani 1 1 d . . .
H5 H -0.5603 -0.4422 0.3037 0.056 Uiso 1 1 calc R . .
C6 C -0.62542(11) -0.44660(9) 0.25765(18) 0.0380(7) Uani 1 1 d . . .
H6 H -0.6192 -0.4711 0.2325 0.046 Uiso 1 1 calc R . .
C7 C -0.73165(11) -0.49889(8) 0.25991(17) 0.0364(7) Uani 1 1 d . . .
C8 C -0.72519(12) -0.49608(10) 0.33432(17) 0.0457(8) Uani 1 1 d . . .
H8 H -0.7091 -0.4734 0.3540 0.055 Uiso 1 1 calc R . .
C9 C -0.74191(14) -0.52598(11) 0.3807(2) 0.0605(10) Uani 1 1 d . . .
H9 H -0.7375 -0.5234 0.4317 0.073 Uiso 1 1 calc R . .
C10 C -0.76473(13) -0.55921(12) 0.3534(2) 0.0591(10) Uani 1 1 d . . .
H10 H -0.7762 -0.5795 0.3855 0.071 Uiso 1 1 calc R . .
C11 C -0.77100(14) -0.56315(11) 0.2807(2) 0.0598(10) Uani 1 1 d . . .
H11 H -0.7862 -0.5866 0.2619 0.072 Uiso 1 1 calc R . .
C12 C -0.75517(12) -0.53280(9) 0.23259(19) 0.0466(8) Uani 1 1 d . . .
H12 H -0.7605 -0.5354 0.1818 0.056 Uiso 1 1 calc R . .
C13 C -0.68326(11) -0.48089(8) 0.12605(16) 0.0329(7) Uani 1 1 d . . .
C14 C -0.66382(13) -0.51959(10) 0.1293(2) 0.0523(9) Uani 1 1 d . . .
H14 H -0.6672 -0.5351 0.1725 0.063 Uiso 1 1 calc R . .
C15 C -0.63967(14) -0.53569(11) 0.0704(2) 0.0600(11) Uani 1 1 d . . .
H15 H -0.6267 -0.5622 0.0734 0.072 Uiso 1 1 calc R . .
C16 C -0.63440(14) -0.51367(12) 0.0083(2) 0.0611(11) Uani 1 1 d . . .
H16 H -0.6176 -0.5248 -0.0318 0.073 Uiso 1 1 calc R . .
C17 C -0.65312(14) -0.47560(11) 0.0032(2) 0.0556(10) Uani 1 1 d . . .
H17 H -0.6496 -0.4605 -0.0404 0.067 Uiso 1 1 calc R . .
C18 C -0.67704(12) -0.45933(10) 0.06153(18) 0.0425(8) Uani 1 1 d . . .
H18 H -0.6896 -0.4328 0.0578 0.051 Uiso 1 1 calc R . .
C19 C -0.80177(11) -0.43562(9) 0.14402(18) 0.0421(8) Uani 1 1 d . . .
C20 C -0.83719(12) -0.45134(10) 0.2016(2) 0.0564(10) Uani 1 1 d . . .
H20A H -0.8250 -0.4764 0.2229 0.085 Uiso 1 1 calc R . .
H20B H -0.8680 -0.4565 0.1786 0.085 Uiso 1 1 calc R . .
H20C H -0.8410 -0.4310 0.2399 0.085 Uiso 1 1 calc R . .
C21 C -0.79749(12) -0.46570(10) 0.08113(19) 0.0508(9) Uani 1 1 d . . .
H21A H -0.7765 -0.4545 0.0436 0.076 Uiso 1 1 calc R . .
H21B H -0.8290 -0.4707 0.0603 0.076 Uiso 1 1 calc R . .
H21C H -0.7842 -0.4912 0.0992 0.076 Uiso 1 1 calc R . .
C22 C -0.82041(14) -0.39568(10) 0.1128(2) 0.0734(13) Uani 1 1 d . . .
H22A H -0.8202 -0.3750 0.1510 0.110 Uiso 1 1 calc R . .
H22B H -0.8529 -0.3995 0.0950 0.110 Uiso 1 1 calc R . .
H22C H -0.7999 -0.3870 0.0726 0.110 Uiso 1 1 calc R . .
C23 C -0.82156(10) -0.31164(8) 0.25599(17) 0.0330(7) Uani 1 1 d . . .
C24 C -0.80158(11) -0.34290(9) 0.29910(16) 0.0425(7) Uani 1 1 d . . .
C25 C -0.83616(12) -0.36228(9) 0.34276(19) 0.0498(8) Uani 1 1 d . . .
H25 H -0.8259 -0.3837 0.3733 0.060 Uiso 1 1 calc R . .
C26 C -0.88385(12) -0.35225(9) 0.34422(19) 0.0471(8) Uani 1 1 d . . .
H26 H -0.9051 -0.3672 0.3741 0.057 Uiso 1 1 calc R . .
C27 C -0.90108(12) -0.32044(9) 0.30221(18) 0.0425(8) Uani 1 1 d . . .
H27 H -0.9337 -0.3130 0.3040 0.051 Uiso 1 1 calc R . .
C28 C -0.86954(11) -0.30002(8) 0.25781(17) 0.0337(7) Uani 1 1 d . . .
H28 H -0.8803 -0.2782 0.2286 0.040 Uiso 1 1 calc R . .
C29 C -0.76273(11) -0.23998(8) 0.25507(17) 0.0357(7) Uani 1 1 d . . .
C30 C -0.76481(13) -0.24234(10) 0.33110(17) 0.0524(9) Uani 1 1 d . . .
H30 H -0.7783 -0.2654 0.3539 0.063 Uiso 1 1 calc R . .
C31 C -0.74719(16) -0.21102(12) 0.3727(2) 0.0687(12) Uani 1 1 d . . .
H31 H -0.7485 -0.2131 0.4242 0.082 Uiso 1 1 calc R . .
C32 C -0.72779(15) -0.17696(12) 0.3422(2) 0.0633(11) Uani 1 1 d . . .
H32 H -0.7156 -0.1559 0.3720 0.076 Uiso 1 1 calc R . .
C33 C -0.72630(14) -0.17390(10) 0.2682(2) 0.0545(9) Uani 1 1 d . . .
H33 H -0.7135 -0.1504 0.2458 0.065 Uiso 1 1 calc R . .
C34 C -0.74325(13) -0.20459(9) 0.22661(19) 0.0485(8) Uani 1 1 d . . .
H34 H -0.7418 -0.2018 0.1752 0.058 Uiso 1 1 calc R . .
C35 C -0.81547(10) -0.26057(8) 0.12630(16) 0.0328(7) Uani 1 1 d . . .
C36 C -0.82124(12) -0.28345(9) 0.06357(18) 0.0395(8) Uani 1 1 d . . .
H36 H -0.8071 -0.3094 0.0602 0.047 Uiso 1 1 calc R . .
C37 C -0.84778(13) -0.26833(10) 0.0055(2) 0.0499(9) Uani 1 1 d . . .
H37 H -0.8510 -0.2839 -0.0375 0.060 Uiso 1 1 calc R . .
C38 C -0.86928(12) -0.23120(10) 0.0099(2) 0.0483(8) Uani 1 1 d . . .
H38 H -0.8867 -0.2209 -0.0303 0.058 Uiso 1 1 calc R . .
C39 C -0.86538(13) -0.20884(10) 0.07358(19) 0.0490(9) Uani 1 1 d . . .
H39 H -0.8816 -0.1838 0.0782 0.059 Uiso 1 1 calc R . .
C40 C -0.83756(11) -0.22331(9) 0.13063(18) 0.0391(7) Uani 1 1 d . . .
H40 H -0.8337 -0.2073 0.1732 0.047 Uiso 1 1 calc R . .
C41 C -0.69604(11) -0.30247(9) 0.13428(19) 0.0436(8) Uani 1 1 d . . .
C42 C -0.65858(12) -0.28755(11) 0.1879(2) 0.0589(10) Uani 1 1 d . . .
H42A H -0.6700 -0.2630 0.2120 0.088 Uiso 1 1 calc R . .
H42B H -0.6290 -0.2816 0.1618 0.088 Uiso 1 1 calc R . .
H42C H -0.6526 -0.3085 0.2245 0.088 Uiso 1 1 calc R . .
C43 C -0.70234(12) -0.27076(9) 0.07553(18) 0.0485(8) Uani 1 1 d . . .
H43A H -0.7230 -0.2814 0.0371 0.073 Uiso 1 1 calc R . .
H43B H -0.6713 -0.2638 0.0549 0.073 Uiso 1 1 calc R . .
H43C H -0.7169 -0.2465 0.0966 0.073 Uiso 1 1 calc R . .
C44 C -0.67869(14) -0.34158(10) 0.0997(2) 0.0749(13) Uani 1 1 d . . .
H44A H -0.6771 -0.3628 0.1368 0.112 Uiso 1 1 calc R . .
H44B H -0.6470 -0.3374 0.0789 0.112 Uiso 1 1 calc R . .
H44C H -0.7008 -0.3498 0.0612 0.112 Uiso 1 1 calc R . .
C45 C -0.72312(16) -0.40315(11) 0.4661(2) 0.0725(11) Uani 1 1 d . . .
H45A H -0.6894 -0.4080 0.4791 0.087 Uiso 1 1 calc R . .
H45B H -0.7319 -0.4213 0.4254 0.087 Uiso 1 1 calc R . .
C46 C -0.75392(14) -0.41020(11) 0.5287(2) 0.0699(11) Uani 1 1 d . . .
H46A H -0.7402 -0.4310 0.5612 0.084 Uiso 1 1 calc R . .
H46B H -0.7860 -0.4190 0.5130 0.084 Uiso 1 1 calc R . .
C47 C -0.75613(16) -0.37044(13) 0.56560(17) 0.0680(11) Uani 1 1 d . . .
H47A H -0.7279 -0.3660 0.5968 0.082 Uiso 1 1 calc R . .
H47B H -0.7853 -0.3679 0.5955 0.082 Uiso 1 1 calc R . .
C48 C -0.75688(16) -0.34138(11) 0.5024(2) 0.0713(12) Uani 1 1 d . . .
H48A H -0.7899 -0.3360 0.4863 0.086 Uiso 1 1 calc R . .
H48B H -0.7416 -0.3155 0.5156 0.086 Uiso 1 1 calc R . .
Li1 Li -0.7460(2) -0.36950(14) 0.2181(2) 0.0367(11) Uani 1 1 d . . .
Li2 Li -0.7335(2) -0.3567(2) 0.3416(3) 0.0648(16) Uani 1 1 d . . .
P3 P -0.21330(3) -0.29244(2) 0.29237(4) 0.02965(17) Uani 1 1 d . . .
P4 P -0.27918(3) -0.46558(2) 0.29456(4) 0.02998(17) Uani 1 1 d . . .
O2 O -0.23818(18) -0.38258(11) 0.04626(13) 0.149(2) Uani 1 1 d . . .
N3 N -0.25319(8) -0.32238(6) 0.31822(13) 0.0322(6) Uani 1 1 d . . .
N4 N -0.24056(9) -0.43528(6) 0.32331(13) 0.0320(6) Uani 1 1 d . . .
C49 C -0.16968(11) -0.32053(8) 0.24038(17) 0.0346(7) Uani 1 1 d . . .
C50 C -0.18340(13) -0.35676(9) 0.20584(18) 0.0494(8) Uani 1 1 d . . .
C51 C -0.14546(15) -0.37455(11) 0.1653(2) 0.0672(12) Uani 1 1 d . . .
H51 H -0.1517 -0.3994 0.1411 0.081 Uiso 1 1 calc R . .
C52 C -0.10079(14) -0.35846(11) 0.1588(2) 0.0561(10) Uani 1 1 d . . .
H52 H -0.0775 -0.3721 0.1304 0.067 Uiso 1 1 calc R . .
C53 C -0.08926(13) -0.32257(11) 0.19298(19) 0.0519(9) Uani 1 1 d . . .
H53 H -0.0584 -0.3112 0.1884 0.062 Uiso 1 1 calc R . .
C54 C -0.12413(11) -0.30350(9) 0.23428(17) 0.0391(7) Uani 1 1 d . . .
H54 H -0.1171 -0.2789 0.2585 0.047 Uiso 1 1 calc R . .
C55 C -0.18046(11) -0.26692(8) 0.36514(17) 0.0342(7) Uani 1 1 d . . .
C56 C -0.17668(11) -0.28588(8) 0.43219(18) 0.0344(7) Uani 1 1 d . . .
H56 H -0.1910 -0.3116 0.4394 0.041 Uiso 1 1 calc R . .
C57 C -0.15212(12) -0.26763(10) 0.48880(19) 0.0447(8) Uani 1 1 d . . .
H57 H -0.1500 -0.2809 0.5345 0.054 Uiso 1 1 calc R . .
C58 C -0.13106(12) -0.23090(10) 0.4798(2) 0.0487(9) Uani 1 1 d . . .
H58 H -0.1155 -0.2182 0.5195 0.058 Uiso 1 1 calc R . .
C59 C -0.13251(13) -0.21221(10) 0.4127(2) 0.0515(9) Uani 1 1 d . . .
H59 H -0.1168 -0.1871 0.4054 0.062 Uiso 1 1 calc R . .
C60 C -0.15732(12) -0.23050(9) 0.35586(19) 0.0468(9) Uani 1 1 d . . .
H60 H -0.1583 -0.2176 0.3097 0.056 Uiso 1 1 calc R . .
C61 C -0.23223(10) -0.25094(8) 0.23401(17) 0.0355(7) Uani 1 1 d . . .
C62 C -0.24929(13) -0.21431(9) 0.2581(2) 0.0482(8) Uani 1 1 d . . .
H62 H -0.2479 -0.2086 0.3087 0.058 Uiso 1 1 calc R . .
C63 C -0.26828(13) -0.18565(10) 0.2123(2) 0.0570(10) Uani 1 1 d . . .
H63 H -0.2799 -0.1609 0.2314 0.068 Uiso 1 1 calc R . .
C64 C -0.27028(14) -0.19302(12) 0.1389(2) 0.0621(11) Uani 1 1 d . . .
H64 H -0.2834 -0.1735 0.1069 0.075 Uiso 1 1 calc R . .
C65 C -0.25318(15) -0.22876(12) 0.1123(2) 0.0730(12) Uani 1 1 d . . .
H65 H -0.2545 -0.2340 0.0615 0.088 Uiso 1 1 calc R . .
C66 C -0.23400(13) -0.25732(11) 0.15863(18) 0.0546(9) Uani 1 1 d . . .
H66 H -0.2218 -0.2818 0.1390 0.066 Uiso 1 1 calc R . .
C67 C -0.29931(11) -0.31193(9) 0.3526(2) 0.0455(8) Uani 1 1 d . . .
C68 C -0.29561(12) -0.27968(9) 0.4112(2) 0.0511(9) Uani 1 1 d . . .
H68A H -0.2776 -0.2903 0.4527 0.077 Uiso 1 1 calc R . .
H68B H -0.3276 -0.2720 0.4273 0.077 Uiso 1 1 calc R . .
H68C H -0.2792 -0.2559 0.3915 0.077 Uiso 1 1 calc R . .
C69 C -0.31856(14) -0.35028(11) 0.3857(3) 0.0788(14) Uani 1 1 d . . .
H69A H -0.3218 -0.3709 0.3478 0.118 Uiso 1 1 calc R . .
H69B H -0.3497 -0.3449 0.4075 0.118 Uiso 1 1 calc R . .
H69C H -0.2966 -0.3599 0.4233 0.118 Uiso 1 1 calc R . .
C70 C -0.33508(13) -0.29782(12) 0.2952(3) 0.0715(12) Uani 1 1 d . . .
H70A H -0.3244 -0.2721 0.2743 0.107 Uiso 1 1 calc R . .
H70B H -0.3663 -0.2941 0.3178 0.107 Uiso 1 1 calc R . .
H70C H -0.3374 -0.3182 0.2566 0.107 Uiso 1 1 calc R . .
C71 C -0.32112(11) -0.43718(8) 0.23931(16) 0.0331(7) Uani 1 1 d . . .
C72 C -0.30341(13) -0.40455(9) 0.19788(18) 0.0523(9) Uani 1 1 d . . .
C73 C -0.33923(15) -0.38599(10) 0.1560(2) 0.0647(12) Uani 1 1 d . . .
H73 H -0.3304 -0.3630 0.1281 0.078 Uiso 1 1 calc R . .
C74 C -0.38594(14) -0.39826(10) 0.15189(18) 0.0522(9) Uani 1 1 d . . .
H74 H -0.4077 -0.3844 0.1213 0.063 Uiso 1 1 calc R . .
C75 C -0.40081(12) -0.43087(10) 0.19270(18) 0.0437(8) Uani 1 1 d . . .
H75 H -0.4329 -0.4398 0.1906 0.052 Uiso 1 1 calc R . .
C76 C -0.36831(11) -0.45010(9) 0.23633(18) 0.0373(7) Uani 1 1 d . . .
H76 H -0.3781 -0.4725 0.2649 0.045 Uiso 1 1 calc R . .
C77 C -0.31468(10) -0.49041(8) 0.36514(16) 0.0327(7) Uani 1 1 d . . .
C78 C -0.32550(12) -0.46835(9) 0.42732(19) 0.0423(8) Uani 1 1 d . . .
H78 H -0.3139 -0.4415 0.4322 0.051 Uiso 1 1 calc R . .
C79 C -0.35284(14) -0.48489(11) 0.4820(2) 0.0551(10) Uani 1 1 d . . .
H79 H -0.3597 -0.4695 0.5243 0.066 Uiso 1 1 calc R . .
C80 C -0.37021(13) -0.52329(11) 0.47580(19) 0.0515(9) Uani 1 1 d . . .
H80 H -0.3892 -0.5345 0.5135 0.062 Uiso 1 1 calc R . .
C81 C -0.36005(13) -0.54554(11) 0.4150(2) 0.0535(9) Uani 1 1 d . . .
H81 H -0.3719 -0.5723 0.4109 0.064 Uiso 1 1 calc R . .
C82 C -0.33291(12) -0.52957(9) 0.35958(19) 0.0438(8) Uani 1 1 d . . .
H82 H -0.3266 -0.5453 0.3174 0.053 Uiso 1 1 calc R . .
C83 C -0.25922(11) -0.50771(8) 0.23679(17) 0.0384(7) Uani 1 1 d . . .
C84 C -0.23653(13) -0.54129(9) 0.2653(2) 0.0507(9) Uani 1 1 d . . .
H84 H -0.2327 -0.5438 0.3165 0.061 Uiso 1 1 calc R . .
C85 C -0.21898(14) -0.57182(10) 0.2188(2) 0.0596(10) Uani 1 1 d . . .
H85 H -0.2036 -0.5948 0.2389 0.072 Uiso 1 1 calc R . .
C86 C -0.22392(16) -0.56855(13) 0.1458(2) 0.0750(13) Uani 1 1 d . . .
H86 H -0.2119 -0.5891 0.1148 0.090 Uiso 1 1 calc R . .
C87 C -0.24673(16) -0.53498(15) 0.1163(2) 0.0852(15) Uani 1 1 d . . .
H87 H -0.2506 -0.5327 0.0651 0.102 Uiso 1 1 calc R . .
C88 C -0.26378(14) -0.50488(12) 0.16162(19) 0.0579(10) Uani 1 1 d . . .
H88 H -0.2789 -0.4819 0.1410 0.070 Uiso 1 1 calc R . .
C89 C -0.2624(2) -0.40720(12) -0.0032(2) 0.0991(19) Uani 1 1 d . . .
H89A H -0.2969 -0.4074 0.0076 0.119 Uiso 1 1 calc R . .
H89B H -0.2503 -0.4353 -0.0008 0.119 Uiso 1 1 calc R . .
C90 C -0.25369(18) -0.39019(18) -0.0734(2) 0.104(2) Uani 1 1 d . . .
H90A H -0.2284 -0.4054 -0.0990 0.125 Uiso 1 1 calc R . .
H90B H -0.2829 -0.3909 -0.1033 0.125 Uiso 1 1 calc R . .
C91 C -0.23909(19) -0.3496(2) -0.0609(4) 0.143(3) Uani 1 1 d . . .
H91A H -0.2142 -0.3417 -0.0962 0.172 Uiso 1 1 calc R . .
H91B H -0.2664 -0.3310 -0.0664 0.172 Uiso 1 1 calc R . .
C92 C -0.2212(2) -0.34787(12) 0.0104(3) 0.105(2) Uani 1 1 d . . .
H92A H -0.2325 -0.3232 0.0353 0.126 Uiso 1 1 calc R . .
H92B H -0.1860 -0.3477 0.0099 0.126 Uiso 1 1 calc R . .
C93 C -0.19741(11) -0.44396(9) 0.36654(18) 0.0402(8) Uani 1 1 d . . .
C94 C -0.18613(14) -0.40458(11) 0.4080(2) 0.0777(14) Uani 1 1 d . . .
H94A H -0.1761 -0.3837 0.3733 0.117 Uiso 1 1 calc R . .
H94B H -0.1605 -0.4096 0.4430 0.117 Uiso 1 1 calc R . .
H94C H -0.2146 -0.3954 0.4339 0.117 Uiso 1 1 calc R . .
C95 C -0.20369(12) -0.47722(10) 0.42277(19) 0.0514(9) Uani 1 1 d . . .
H95A H -0.2286 -0.4694 0.4573 0.077 Uiso 1 1 calc R . .
H95B H -0.1737 -0.4813 0.4489 0.077 Uiso 1 1 calc R . .
H95C H -0.2128 -0.5023 0.3983 0.077 Uiso 1 1 calc R . .
C96 C -0.15566(13) -0.45548(12) 0.3159(3) 0.0721(12) Uani 1 1 d . . .
H96A H -0.1641 -0.4796 0.2878 0.108 Uiso 1 1 calc R . .
H96B H -0.1273 -0.4611 0.3452 0.108 Uiso 1 1 calc R . .
H96C H -0.1491 -0.4331 0.2826 0.108 Uiso 1 1 calc R . .
Li3 Li -0.2453(2) -0.37905(15) 0.2769(2) 0.0391(11) Uani 1 1 d . . .
Li4 Li -0.2371(3) -0.3868(2) 0.1502(3) 0.082(2) Uani 1 1 d . . .
P5 P -0.52006(3) -0.13538(2) 0.39959(4) 0.02868(16) Uani 1 1 d . . .
P6 P -0.47323(3) -0.13549(2) 0.08807(4) 0.02823(16) Uani 1 1 d . . .
O3 O -0.50387(9) -0.26397(6) 0.24051(11) 0.0599(8) Uani 1 1 d . . .
N5 N -0.53218(9) -0.11098(6) 0.32794(12) 0.0325(6) Uani 1 1 d . . .
N6 N -0.45745(9) -0.11338(6) 0.15997(13) 0.0346(6) Uani 1 1 d . . .
C97 C -0.46064(10) -0.15490(7) 0.38859(16) 0.0284(6) Uani 1 1 d . A .
C98 C -0.45547(11) -0.17918(8) 0.32389(17) 0.0337(7) Uani 1 1 d . . .
C99 C -0.40880(12) -0.19500(9) 0.31760(18) 0.0408(8) Uani 1 1 d . A .
H99 H -0.4023 -0.2123 0.2776 0.049 Uiso 1 1 calc R . .
C100 C -0.37229(12) -0.18709(10) 0.36526(19) 0.0464(8) Uani 1 1 d . . .
H100 H -0.3416 -0.1981 0.3566 0.056 Uiso 1 1 calc R A .
C101 C -0.38010(11) -0.16314(9) 0.42588(18) 0.0420(8) Uani 1 1 d . A .
H101 H -0.3549 -0.1576 0.4588 0.050 Uiso 1 1 calc R . .
C102 C -0.42466(11) -0.14741(8) 0.43795(16) 0.0337(7) Uani 1 1 d . . .
H102 H -0.4307 -0.1315 0.4800 0.040 Uiso 1 1 calc R A .
C103 C -0.55491(10) -0.18100(8) 0.41699(17) 0.0319(6) Uani 1 1 d . . .
C104 C -0.58870(12) -0.19371(9) 0.36745(17) 0.0378(7) Uani 1 1 d . . .
H104 H -0.5962 -0.1772 0.3268 0.045 Uiso 1 1 calc R . .
C105 C -0.61172(13) -0.23039(10) 0.37647(19) 0.0486(9) Uani 1 1 d . . .
H105 H -0.6350 -0.2386 0.3421 0.058 Uiso 1 1 calc R . .
C106 C -0.60140(12) -0.25476(9) 0.43406(18) 0.0434(8) Uani 1 1 d . . .
H106 H -0.6175 -0.2798 0.4397 0.052 Uiso 1 1 calc R . .
C107 C -0.56697(10) -0.24296(9) 0.48493(18) 0.0394(7) Uani 1 1 d . . .
H107 H -0.5597 -0.2598 0.5252 0.047 Uiso 1 1 calc R . .
C108 C -0.54370(11) -0.20663(9) 0.47602(17) 0.0392(7) Uani 1 1 d . . .
H108 H -0.5199 -0.1988 0.5099 0.047 Uiso 1 1 calc R . .
C109 C -0.52324(11) -0.10663(8) 0.48440(15) 0.0308(6) Uani 1 1 d . . .
C110 C -0.55779(11) -0.11373(9) 0.53710(18) 0.0388(7) Uani 1 1 d . . .
H110 H -0.5792 -0.1357 0.5313 0.047 Uiso 1 1 calc R . .
C111 C -0.56133(13) -0.08907(10) 0.59808(18) 0.0522(9) Uani 1 1 d . . .
H111 H -0.5844 -0.0946 0.6345 0.063 Uiso 1 1 calc R . .
C112 C -0.53131(12) -0.05684(10) 0.60509(18) 0.0457(8) Uani 1 1 d . . .
H112 H -0.5344 -0.0396 0.6461 0.055 Uiso 1 1 calc R . .
C113 C -0.49687(14) -0.04878(9) 0.55431(19) 0.0457(8) Uani 1 1 d . . .
H113 H -0.4757 -0.0267 0.5609 0.055 Uiso 1 1 calc R . .
C114 C -0.49332(12) -0.07329(8) 0.49307(17) 0.0380(7) Uani 1 1 d . . .
H114 H -0.4703 -0.0673 0.4568 0.046 Uiso 1 1 calc R . .
C115 C -0.56908(11) -0.07963(8) 0.31475(16) 0.0388(7) Uani 1 1 d . . .
C116 C -0.61905(12) -0.09415(10) 0.3359(2) 0.0667(11) Uani 1 1 d . . .
H11A H -0.6287 -0.1162 0.3036 0.100 Uiso 1 1 calc R . .
H11B H -0.6416 -0.0717 0.3313 0.100 Uiso 1 1 calc R . .
H11C H -0.6188 -0.1038 0.3863 0.100 Uiso 1 1 calc R . .
C117 C -0.55849(12) -0.04066(8) 0.35662(19) 0.0493(8) Uani 1 1 d . . .
H11D H -0.5808 -0.0195 0.3414 0.074 Uiso 1 1 calc R . .
H11E H -0.5259 -0.0319 0.3464 0.074 Uiso 1 1 calc R . .
H11F H -0.5620 -0.0456 0.4089 0.074 Uiso 1 1 calc R . .
C118 C -0.56696(15) -0.07004(11) 0.23407(18) 0.0660(11) Uani 1 1 d . . .
H11G H -0.5774 -0.0936 0.2062 0.099 Uiso 1 1 calc R . .
H11H H -0.5342 -0.0632 0.2206 0.099 Uiso 1 1 calc R . .
H11I H -0.5879 -0.0471 0.2234 0.099 Uiso 1 1 calc R . .
C119 C -0.53411(10) -0.15250(7) 0.09922(15) 0.0269(6) Uani 1 1 d . A .
C120 C -0.54240(11) -0.17398(8) 0.16480(17) 0.0339(7) Uani 1 1 d . . .
C121 C -0.58969(12) -0.18798(9) 0.16930(18) 0.0402(8) Uani 1 1 d . A .
H121 H -0.5984 -0.2034 0.2107 0.048 Uiso 1 1 calc R . .
C122 C -0.62399(11) -0.18069(9) 0.11754(18) 0.0416(8) Uani 1 1 d . . .
H122 H -0.6554 -0.1904 0.1252 0.050 Uiso 1 1 calc R A .
C123 C -0.61373(11) -0.15985(9) 0.05555(18) 0.0392(7) Uani 1 1 d . A .
H123 H -0.6375 -0.1550 0.0199 0.047 Uiso 1 1 calc R . .
C124 C -0.56799(10) -0.14601(8) 0.04589(16) 0.0308(6) Uani 1 1 d . . .
H124 H -0.5597 -0.1320 0.0026 0.037 Uiso 1 1 calc R A .
C125 C -0.44102(10) -0.18209(8) 0.06790(16) 0.0315(7) Uani 1 1 d . . .
C126 C -0.41035(11) -0.19734(9) 0.11997(17) 0.0342(7) Uani 1 1 d . . .
H126 H -0.4040 -0.1822 0.1628 0.041 Uiso 1 1 calc R . .
C127 C -0.38874(12) -0.23460(9) 0.11012(18) 0.0441(8) Uani 1 1 d . . .
H127 H -0.3673 -0.2445 0.1458 0.053 Uiso 1 1 calc R . .
C128 C -0.39797(11) -0.25727(9) 0.04959(19) 0.0450(8) Uani 1 1 d . . .
H128 H -0.3827 -0.2826 0.0433 0.054 Uiso 1 1 calc R . .
C129 C -0.42984(10) -0.24311(9) -0.00303(18) 0.0394(7) Uani 1 1 d . . .
H129 H -0.4367 -0.2590 -0.0447 0.047 Uiso 1 1 calc R . .
C130 C -0.45125(11) -0.20589(8) 0.00599(17) 0.0356(7) Uani 1 1 d . . .
H130 H -0.4730 -0.1962 -0.0296 0.043 Uiso 1 1 calc R . .
C131 C -0.47042(11) -0.10517(8) 0.00529(16) 0.0320(7) Uani 1 1 d . . .
C132 C -0.49878(13) -0.07030(7) 0.00166(17) 0.0380(7) Uani 1 1 d . . .
H132 H -0.5198 -0.0640 0.0405 0.046 Uiso 1 1 calc R . .
C133 C -0.49617(13) -0.04482(8) -0.05905(18) 0.0400(7) Uani 1 1 d . . .
H133 H -0.5162 -0.0218 -0.0621 0.048 Uiso 1 1 calc R . .
C134 C -0.46491(12) -0.05300(9) -0.11360(18) 0.0414(8) Uani 1 1 d . . .
H134 H -0.4624 -0.0351 -0.1537 0.050 Uiso 1 1 calc R . .
C135 C -0.43694(12) -0.08706(10) -0.11106(17) 0.0476(8) Uani 1 1 d . . .
H135 H -0.4159 -0.0930 -0.1501 0.057 Uiso 1 1 calc R . .
C136 C -0.43932(11) -0.11294(9) -0.05139(18) 0.0388(7) Uani 1 1 d . . .
H136 H -0.4194 -0.1361 -0.0496 0.047 Uiso 1 1 calc R . .
C137 C -0.41544(14) -0.08650(10) 0.17043(18) 0.0561(10) Uani 1 1 d . . .
C138 C -0.4060(2) -0.08674(16) 0.2520(2) 0.154(3) Uani 1 1 d . . .
H13A H -0.4005 -0.1145 0.2683 0.231 Uiso 1 1 calc R . .
H13B H -0.4336 -0.0756 0.2776 0.231 Uiso 1 1 calc R . .
H13C H -0.3779 -0.0703 0.2626 0.231 Uiso 1 1 calc R . .
C139 C -0.42861(14) -0.04307(8) 0.1472(2) 0.0596(10) Uani 1 1 d . . .
H13D H -0.4028 -0.0246 0.1605 0.089 Uiso 1 1 calc R . .
H13E H -0.4579 -0.0348 0.1720 0.089 Uiso 1 1 calc R . .
H13F H -0.4335 -0.0422 0.0945 0.089 Uiso 1 1 calc R . .
C140 C -0.37177(12) -0.09936(10) 0.1278(2) 0.0723(13) Uani 1 1 d . . .
H14A H -0.3452 -0.0812 0.1392 0.109 Uiso 1 1 calc R . .
H14B H -0.3787 -0.0980 0.0756 0.109 Uiso 1 1 calc R . .
H14C H -0.3632 -0.1271 0.1410 0.109 Uiso 1 1 calc R . .
C14A C -0.50792(16) -0.28504(10) 0.1723(2) 0.0628(11) Uani 0.675(6) 1 d P A 1
H14D H -0.4982 -0.2672 0.1318 0.075 Uiso 0.675(6) 1 calc PR A 1
H14E H -0.5413 -0.2935 0.1641 0.075 Uiso 0.675(6) 1 calc PR A 1
C14B C -0.4772(2) -0.32010(16) 0.1754(4) 0.0755(16) Uani 0.675(6) 1 d P A 1
H14F H -0.4435 -0.3132 0.1664 0.091 Uiso 0.675(6) 1 calc PR A 1
H14G H -0.4874 -0.3416 0.1414 0.091 Uiso 0.675(6) 1 calc PR A 1
C14C C -0.4866(2) -0.33160(12) 0.2561(3) 0.1103(19) Uani 0.675(6) 1 d P A 1
H14H H -0.5151 -0.3491 0.2598 0.132 Uiso 0.675(6) 1 calc PR A 1
H14I H -0.4590 -0.3465 0.2763 0.132 Uiso 0.675(6) 1 calc PR A 1
C14D C -0.4944(2) -0.29232(12) 0.2983(3) 0.0907(15) Uani 0.675(6) 1 d P A 1
H14J H -0.5218 -0.2945 0.3319 0.109 Uiso 0.675(6) 1 calc PR A 1
H14K H -0.4657 -0.2846 0.3262 0.109 Uiso 0.675(6) 1 calc PR A 1
C14E C -0.50792(16) -0.28504(10) 0.1723(2) 0.0628(11) Uani 0.325(6) 1 d PD A 2
H14L H -0.4787 -0.2826 0.1425 0.075 Uiso 0.325(6) 1 calc PR A 2
H14M H -0.5358 -0.2759 0.1437 0.075 Uiso 0.325(6) 1 calc PR A 2
C14F C -0.5144(5) -0.32610(18) 0.2013(7) 0.0755(16) Uani 0.325(6) 1 d PD A 2
H14N H -0.5479 -0.3299 0.2165 0.091 Uiso 0.325(6) 1 calc PR A 2
H14O H -0.5071 -0.3462 0.1629 0.091 Uiso 0.325(6) 1 calc PR A 2
C14G C -0.4866(2) -0.33160(12) 0.2561(3) 0.1103(19) Uani 0.325(6) 1 d P A 2
H14P H -0.4531 -0.3346 0.2407 0.132 Uiso 0.325(6) 1 calc PR A 2
H14Q H -0.4962 -0.3555 0.2850 0.132 Uiso 0.325(6) 1 calc PR A 2
C14H C -0.4944(2) -0.29232(12) 0.2983(3) 0.0907(15) Uani 0.325(6) 1 d P A 2
H14R H -0.5218 -0.2945 0.3319 0.109 Uiso 0.325(6) 1 calc PR A 2
H14S H -0.4657 -0.2846 0.3262 0.109 Uiso 0.325(6) 1 calc PR A 2
Li5 Li -0.49564(19) -0.13398(16) 0.2430(2) 0.0417(14) Uani 1 1 d . A .
Li6 Li -0.50256(18) -0.20777(17) 0.2467(3) 0.0471(17) Uani 1 1 d . A .
P7 P 0.01844(3) -0.11768(2) 0.40278(4) 0.02776(16) Uani 1 1 d . . .
P8 P -0.03232(3) -0.11072(2) 0.09213(4) 0.02912(17) Uani 1 1 d . . .
O4 O 0.00246(8) 0.01454(7) 0.25168(10) 0.0570(8) Uani 1 1 d . . .
N7 N 0.02864(9) -0.14095(6) 0.33006(12) 0.0336(6) Uani 1 1 d . . .
N8 N -0.05055(9) -0.13272(6) 0.16245(13) 0.0340(6) Uani 1 1 d . . .
C145 C -0.04002(10) -0.09542(8) 0.39459(15) 0.0292(6) Uani 1 1 d . . .
C146 C -0.04561(11) -0.07121(8) 0.33208(16) 0.0295(6) Uani 1 1 d . . .
C147 C -0.09092(12) -0.05254(9) 0.32811(17) 0.0381(7) Uani 1 1 d . . .
H147 H -0.0974 -0.0352 0.2881 0.046 Uiso 1 1 calc R . .
C148 C -0.12674(12) -0.05826(9) 0.38015(18) 0.0437(8) Uani 1 1 d . . .
H148 H -0.1564 -0.0449 0.3746 0.052 Uiso 1 1 calc R . .
C149 C -0.11930(11) -0.08321(9) 0.43955(18) 0.0419(8) Uani 1 1 d . . .
H149 H -0.1439 -0.0877 0.4740 0.050 Uiso 1 1 calc R . .
C150 C -0.07535(11) -0.10157(8) 0.44790(17) 0.0342(7) Uani 1 1 d . . .
H150 H -0.0691 -0.1181 0.4890 0.041 Uiso 1 1 calc R . .
C151 C 0.05388(10) -0.07228(8) 0.42129(16) 0.0302(6) Uani 1 1 d . . .
C152 C 0.08695(12) -0.05954(9) 0.36978(17) 0.0398(8) Uani 1 1 d . . .
H152 H 0.0938 -0.0761 0.3289 0.048 Uiso 1 1 calc R . .
C153 C 0.11008(13) -0.02247(10) 0.37799(19) 0.0497(9) Uani 1 1 d . . .
H153 H 0.1320 -0.0135 0.3422 0.060 Uiso 1 1 calc R . .
C154 C 0.10090(12) 0.00100(10) 0.43829(19) 0.0475(8) Uani 1 1 d . . .
H154 H 0.1172 0.0259 0.4446 0.057 Uiso 1 1 calc R . .
C155 C 0.06839(12) -0.01143(9) 0.4892(2) 0.0463(8) Uani 1 1 d . . .
H155 H 0.0619 0.0050 0.5304 0.056 Uiso 1 1 calc R . .
C156 C 0.04502(11) -0.04779(8) 0.48074(17) 0.0371(7) Uani 1 1 d . . .
H156 H 0.0225 -0.0561 0.5163 0.045 Uiso 1 1 calc R . .
C157 C 0.02277(10) -0.14789(8) 0.48597(16) 0.0298(6) Uani 1 1 d . . .
C158 C -0.00842(11) -0.17993(8) 0.49593(16) 0.0347(7) Uani 1 1 d . . .
H158 H -0.0332 -0.1845 0.4617 0.042 Uiso 1 1 calc R . .
C159 C -0.00371(12) -0.20499(8) 0.55491(17) 0.0379(7) Uani 1 1 d . . .
H159 H -0.0255 -0.2267 0.5611 0.045 Uiso 1 1 calc R . .
C160 C 0.03194(12) -0.19942(9) 0.60554(19) 0.0444(8) Uani 1 1 d . . .
H160 H 0.0349 -0.2170 0.6461 0.053 Uiso 1 1 calc R . .
C161 C 0.06362(12) -0.16725(9) 0.59557(18) 0.0433(8) Uani 1 1 d . . .
H161 H 0.0885 -0.1627 0.6295 0.052 Uiso 1 1 calc R . .
C162 C 0.05853(11) -0.14210(9) 0.53616(17) 0.0371(7) Uani 1 1 d . . .
H162 H 0.0801 -0.1203 0.5297 0.045 Uiso 1 1 calc R . .
C163 C 0.06386(12) -0.17307(8) 0.31355(17) 0.0436(8) Uani 1 1 d . . .
C164 C 0.11388(13) -0.16121(10) 0.3334(2) 0.0622(10) Uani 1 1 d . . .
H16A H 0.1148 -0.1524 0.3843 0.093 Uiso 1 1 calc R . .
H16B H 0.1244 -0.1390 0.3019 0.093 Uiso 1 1 calc R . .
H16C H 0.1351 -0.1844 0.3269 0.093 Uiso 1 1 calc R . .
C165 C 0.05254(14) -0.21239(9) 0.3514(2) 0.0629(11) Uani 1 1 d . . .
H16D H 0.0746 -0.2334 0.3347 0.094 Uiso 1 1 calc R . .
H16E H 0.0198 -0.2204 0.3400 0.094 Uiso 1 1 calc R . .
H16F H 0.0559 -0.2089 0.4041 0.094 Uiso 1 1 calc R . .
C166 C 0.06106(14) -0.18023(10) 0.23065(17) 0.0637(11) Uani 1 1 d . . .
H16G H 0.0717 -0.1559 0.2050 0.095 Uiso 1 1 calc R . .
H16H H 0.0281 -0.1863 0.2169 0.095 Uiso 1 1 calc R . .
H16I H 0.0815 -0.2030 0.2174 0.095 Uiso 1 1 calc R . .
C167 C 0.02882(10) -0.09646(8) 0.10547(15) 0.0271(6) Uani 1 1 d . . .
C168 C 0.03879(11) -0.07434(8) 0.16926(16) 0.0303(6) Uani 1 1 d . . .
C169 C 0.08677(12) -0.06262(8) 0.17534(17) 0.0366(7) Uani 1 1 d . . .
H169 H 0.0959 -0.0467 0.2161 0.044 Uiso 1 1 calc R . .
C170 C 0.12170(11) -0.07309(9) 0.12482(17) 0.0415(8) Uani 1 1 d . . .
H170 H 0.1536 -0.0647 0.1323 0.050 Uiso 1 1 calc R . .
C171 C 0.11016(12) -0.09563(8) 0.06382(18) 0.0412(8) Uani 1 1 d . . .
H171 H 0.1340 -0.1034 0.0300 0.049 Uiso 1 1 calc R . .
C172 C 0.06346(11) -0.10651(8) 0.05332(17) 0.0356(7) Uani 1 1 d . . .
H172 H 0.0546 -0.1209 0.0107 0.043 Uiso 1 1 calc R . .
C173 C -0.03510(11) -0.14056(8) 0.00822(16) 0.0345(7) Uani 1 1 d . . .
C174 C -0.06162(11) -0.12965(9) -0.05203(18) 0.0430(8) Uani 1 1 d . . .
H174 H -0.0785 -0.1048 -0.0523 0.052 Uiso 1 1 calc R . .
C175 C -0.06365(12) -0.15518(10) -0.11247(19) 0.0505(9) Uani 1 1 d . . .
H175 H -0.0828 -0.1481 -0.1531 0.061 Uiso 1 1 calc R . .
C176 C -0.03816(14) -0.19046(10) -0.11337(19) 0.0521(9) Uani 1 1 d . . .
H176 H -0.0385 -0.2072 -0.1553 0.062 Uiso 1 1 calc R . .
C177 C -0.01200(14) -0.20146(9) -0.05331(19) 0.0514(10) Uani 1 1 d . . .
H177 H 0.0052 -0.2262 -0.0531 0.062 Uiso 1 1 calc R . .
C178 C -0.01090(13) -0.17650(8) 0.00648(18) 0.0482(9) Uani 1 1 d . . .
H178 H 0.0072 -0.1844 0.0478 0.058 Uiso 1 1 calc R . .
C179 C -0.06114(10) -0.06242(8) 0.07327(16) 0.0299(6) Uani 1 1 d . . .
C180 C -0.04952(11) -0.03815(8) 0.01380(17) 0.0332(7) Uani 1 1 d . . .
H180 H -0.0273 -0.0476 -0.0212 0.040 Uiso 1 1 calc R . .
C181 C -0.06988(11) -0.00064(9) 0.0053(2) 0.0404(7) Uani 1 1 d . . .
H181 H -0.0614 0.0156 -0.0353 0.049 Uiso 1 1 calc R . .
C182 C -0.10245(11) 0.01372(9) 0.05498(17) 0.0404(7) Uani 1 1 d . . .
H182 H -0.1168 0.0394 0.0481 0.049 Uiso 1 1 calc R . .
C183 C -0.11419(11) -0.00970(8) 0.11533(18) 0.0402(7) Uani 1 1 d . . .
H183 H -0.1362 0.0002 0.1502 0.048 Uiso 1 1 calc R . .
C184 C -0.09364(11) -0.04745(9) 0.12435(17) 0.0375(7) Uani 1 1 d . . .
H184 H -0.1017 -0.0633 0.1656 0.045 Uiso 1 1 calc R . .
C185 C -0.09707(12) -0.15595(9) 0.16962(16) 0.0422(8) Uani 1 1 d . . .
C186 C -0.11756(14) -0.14551(10) 0.24418(18) 0.0655(10) Uani 1 1 d . . .
H18A H -0.1238 -0.1164 0.2467 0.098 Uiso 1 1 calc R . .
H18B H -0.0947 -0.1530 0.2821 0.098 Uiso 1 1 calc R . .
H18C H -0.1473 -0.1604 0.2516 0.098 Uiso 1 1 calc R . .
C187 C -0.08500(14) -0.20052(8) 0.1649(2) 0.0604(10) Uani 1 1 d . . .
H18D H -0.0633 -0.2077 0.2045 0.091 Uiso 1 1 calc R . .
H18E H -0.0698 -0.2062 0.1181 0.091 Uiso 1 1 calc R . .
H18F H -0.1142 -0.2165 0.1691 0.091 Uiso 1 1 calc R . .
C188 C -0.13529(11) -0.14498(9) 0.11314(19) 0.0521(8) Uani 1 1 d . . .
H18G H -0.1640 -0.1609 0.1223 0.078 Uiso 1 1 calc R . .
H18H H -0.1233 -0.1508 0.0642 0.078 Uiso 1 1 calc R . .
H18I H -0.1429 -0.1162 0.1170 0.078 Uiso 1 1 calc R . .
C189 C 0.00670(16) 0.03656(10) 0.1855(2) 0.0636(11) Uani 1 1 d . . .
H18J H 0.0406 0.0405 0.1728 0.076 Uiso 1 1 calc R . .
H18K H -0.0092 0.0220 0.1453 0.076 Uiso 1 1 calc R . .
C190 C -0.0155(3) 0.07383(15) 0.1979(4) 0.182(4) Uani 1 1 d . . .
H19A H -0.0485 0.0731 0.1794 0.219 Uiso 1 1 calc R . .
H19B H 0.0019 0.0955 0.1720 0.219 Uiso 1 1 calc R . .
C191 C -0.0154(2) 0.08189(12) 0.2769(3) 0.115(2) Uani 1 1 d . . .
H19C H -0.0463 0.0934 0.2925 0.138 Uiso 1 1 calc R . .
H19D H 0.0103 0.1009 0.2900 0.138 Uiso 1 1 calc R . .
C192 C -0.00743(19) 0.04176(12) 0.3108(2) 0.0784(13) Uani 1 1 d . . .
H19E H 0.0198 0.0428 0.3450 0.094 Uiso 1 1 calc R . .
H19F H -0.0361 0.0329 0.3379 0.094 Uiso 1 1 calc R . .
Li7 Li -0.00861(18) -0.11515(13) 0.2490(2) 0.0313(11) Uani 1 1 d . . .
Li8 Li 0.00046(19) -0.04285(17) 0.2536(2) 0.0451(17) Uani 1 1 d . . .

loop_
_atom_site_aniso_label
_atom_site_aniso_U_11
_atom_site_aniso_U_22
_atom_site_aniso_U_33
_atom_site_aniso_U_23
_atom_site_aniso_U_13
_atom_site_aniso_U_12
P1 0.0271(4) 0.0394(4) 0.0267(4) 0.0041(3) -0.0013(3) 0.0046(3)
P2 0.0272(4) 0.0382(4) 0.0260(4) -0.0004(3) 0.0014(3) 0.0049(3)
O1 0.0706(17) 0.0631(14) 0.0371(12) -0.0068(10) -0.0072(11) 0.0215(11)
N1 0.0282(13) 0.0416(13) 0.0360(14) 0.0037(11) -0.0084(11) 0.0044(10)
N2 0.0293(13) 0.0453(14) 0.0333(14) -0.0009(11) 0.0034(11) 0.0043(10)
C1 0.0299(15) 0.0454(16) 0.0214(14) 0.0073(12) -0.0017(12) 0.0013(12)
C2 0.0359(17) 0.0563(19) 0.0368(17) 0.0015(14) -0.0077(14) 0.0053(13)
C3 0.054(2) 0.0454(17) 0.0412(19) -0.0068(14) -0.0092(16) -0.0018(15)
C4 0.0376(19) 0.073(2) 0.0415(19) 0.0031(17) -0.0186(15) -0.0069(16)
C5 0.0331(18) 0.064(2) 0.042(2) 0.0053(17) -0.0085(15) 0.0004(14)
C6 0.0319(17) 0.0456(17) 0.0364(17) 0.0059(14) -0.0012(14) 0.0007(13)
C7 0.0334(16) 0.0442(16) 0.0317(16) 0.0057(12) -0.0006(13) 0.0075(13)
C8 0.050(2) 0.0556(19) 0.0318(17) 0.0056(14) 0.0048(15) 0.0063(15)
C9 0.065(3) 0.080(2) 0.0367(19) 0.0086(17) 0.0009(18) -0.006(2)
C10 0.045(2) 0.075(3) 0.057(2) 0.033(2) 0.0040(18) 0.0003(18)
C11 0.056(2) 0.057(2) 0.067(3) 0.0135(18) -0.002(2) -0.0030(17)
C12 0.051(2) 0.0496(18) 0.0397(18) 0.0123(15) -0.0036(15) -0.0055(15)
C13 0.0299(15) 0.0367(15) 0.0320(16) -0.0009(12) -0.0005(13) 0.0009(11)
C14 0.054(2) 0.053(2) 0.051(2) 0.0058(16) 0.0104(17) 0.0138(16)
C15 0.048(2) 0.055(2) 0.077(3) -0.0058(19) 0.011(2) 0.0161(16)
C16 0.052(2) 0.079(3) 0.052(2) -0.018(2) 0.0180(19) -0.008(2)
C17 0.062(3) 0.064(2) 0.040(2) -0.0033(17) 0.0151(19) -0.0145(18)
C18 0.0422(19) 0.0476(18) 0.0378(19) -0.0008(14) 0.0077(15) -0.0059(14)
C19 0.0281(16) 0.0518(18) 0.0466(19) 0.0008(15) -0.0101(14) 0.0007(13)
C20 0.0355(19) 0.069(2) 0.065(2) -0.0195(19) 0.0065(18) 0.0005(16)
C21 0.0397(19) 0.072(2) 0.0408(19) -0.0022(16) -0.0102(16) -0.0082(15)
C22 0.055(2) 0.060(2) 0.105(3) 0.008(2) -0.050(2) 0.0031(17)
C23 0.0311(16) 0.0377(15) 0.0302(16) 0.0011(12) 0.0045(13) 0.0040(12)
C24 0.0439(18) 0.0513(18) 0.0323(16) 0.0066(14) 0.0074(14) 0.0075(14)
C25 0.055(2) 0.0474(18) 0.047(2) 0.0031(15) 0.0100(17) 0.0020(15)
C26 0.050(2) 0.0452(18) 0.0463(19) 0.0014(15) 0.0216(17) -0.0016(15)
C27 0.0395(18) 0.0458(18) 0.0422(19) -0.0048(15) 0.0105(15) -0.0019(13)
C28 0.0301(16) 0.0354(15) 0.0355(17) -0.0002(13) 0.0033(13) 0.0010(12)
C29 0.0279(15) 0.0475(17) 0.0317(16) -0.0023(13) 0.0024(13) 0.0054(12)
C30 0.067(2) 0.064(2) 0.0264(16) -0.0019(15) -0.0083(16) -0.0036(18)
C31 0.083(3) 0.093(3) 0.0302(19) -0.0077(19) -0.011(2) -0.008(2)
C32 0.059(2) 0.071(2) 0.059(2) -0.0225(19) -0.003(2) -0.0115(19)
C33 0.060(2) 0.0538(19) 0.049(2) -0.0106(16) -0.0015(17) -0.0059(16)
C34 0.055(2) 0.0483(18) 0.0419(19) -0.0083(15) 0.0055(16) 0.0013(15)
C35 0.0262(15) 0.0395(16) 0.0327(16) 0.0042(12) 0.0019(12) 0.0000(11)
C36 0.0450(19) 0.0393(16) 0.0343(18) -0.0016(13) -0.0032(15) -0.0049(13)
C37 0.056(2) 0.058(2) 0.0359(19) 0.0008(16) -0.0161(17) -0.0104(16)
C38 0.0379(19) 0.0554(19) 0.051(2) 0.0180(17) -0.0160(16) -0.0028(15)
C39 0.043(2) 0.0546(19) 0.049(2) 0.0138(16) -0.0024(16) 0.0090(15)
C40 0.0360(17) 0.0468(17) 0.0346(17) 0.0013(13) 0.0038(14) 0.0026(13)
C41 0.0284(16) 0.0483(18) 0.054(2) -0.0006(15) 0.0137(15) 0.0044(13)
C42 0.0305(18) 0.073(2) 0.073(3) 0.023(2) -0.0052(17) -0.0016(15)
C43 0.0421(19) 0.0594(19) 0.044(2) -0.0034(16) 0.0169(16) -0.0053(15)
C44 0.063(2) 0.060(2) 0.101(3) -0.008(2) 0.050(2) 0.0082(18)
C45 0.087(3) 0.053(2) 0.078(3) -0.0023(18) 0.011(2) 0.001(2)
C46 0.048(2) 0.069(2) 0.093(3) 0.010(2) 0.002(2) 0.0002(18)
C47 0.061(3) 0.107(3) 0.0358(17) -0.013(2) 0.0038(19) -0.022(2)
C48 0.075(3) 0.062(2) 0.076(3) -0.018(2) 0.018(2) 0.015(2)
Li1 0.039(3) 0.032(3) 0.039(2) 0.001(2) -0.004(3) 0.008(2)
Li2 0.059(4) 0.091(4) 0.045(3) 0.004(3) -0.017(3) 0.017(3)
P3 0.0289(4) 0.0320(4) 0.0280(4) 0.0030(3) -0.0010(3) -0.0046(3)
P4 0.0298(4) 0.0337(4) 0.0264(4) 0.0001(3) -0.0024(3) -0.0055(3)
O2 0.276(5) 0.139(3) 0.0342(13) 0.0026(17) -0.009(2) -0.150(3)
N3 0.0270(13) 0.0345(12) 0.0351(14) 0.0019(10) 0.0033(11) -0.0026(9)
N4 0.0312(13) 0.0310(12) 0.0338(14) -0.0017(10) -0.0072(11) -0.0050(10)
C49 0.0351(16) 0.0383(15) 0.0305(16) 0.0082(12) 0.0016(13) -0.0041(12)
C50 0.060(2) 0.0450(17) 0.0435(19) -0.0102(15) 0.0146(17) -0.0104(15)
C51 0.085(3) 0.056(2) 0.061(3) -0.0124(18) 0.035(2) -0.008(2)
C52 0.061(2) 0.068(2) 0.0398(19) 0.0140(17) 0.0192(18) 0.0163(18)
C53 0.0382(19) 0.079(2) 0.039(2) 0.0141(18) 0.0062(16) 0.0025(16)
C54 0.0306(16) 0.0508(18) 0.0360(18) 0.0108(14) 0.0009(14) -0.0066(13)
C55 0.0297(16) 0.0371(15) 0.0360(17) 0.0029(13) -0.0049(13) -0.0011(12)
C56 0.0347(17) 0.0351(15) 0.0332(17) 0.0033(13) -0.0028(14) 0.0025(12)
C57 0.046(2) 0.053(2) 0.0352(18) 0.0053(15) -0.0140(16) 0.0061(15)
C58 0.041(2) 0.0537(19) 0.051(2) -0.0092(16) -0.0181(17) -0.0017(15)
C59 0.054(2) 0.0473(18) 0.053(2) 0.0045(16) -0.0176(18) -0.0167(15)
C60 0.054(2) 0.0428(18) 0.0431(19) 0.0118(14) -0.0122(16) -0.0167(15)
C61 0.0321(16) 0.0386(15) 0.0357(17) 0.0059(12) -0.0064(13) -0.0052(13)
C62 0.058(2) 0.0461(18) 0.0402(18) 0.0027(15) -0.0057(16) -0.0045(15)
C63 0.052(2) 0.0443(18) 0.075(3) 0.0133(17) -0.010(2) 0.0083(15)
C64 0.047(2) 0.080(3) 0.060(3) 0.036(2) -0.0035(19) 0.0089(19)
C65 0.075(3) 0.101(3) 0.044(2) 0.025(2) -0.002(2) 0.022(2)
C66 0.065(2) 0.068(2) 0.0311(18) 0.0075(15) -0.0062(17) 0.0168(18)
C67 0.0276(16) 0.0435(17) 0.065(2) 0.0019(16) 0.0111(16) -0.0035(13)
C68 0.0362(18) 0.064(2) 0.053(2) -0.0032(17) 0.0122(17) 0.0080(15)
C69 0.054(2) 0.060(2) 0.122(4) 0.008(2) 0.049(3) -0.0052(17)
C70 0.0326(19) 0.082(3) 0.100(3) -0.021(2) -0.016(2) 0.0049(18)
C71 0.0379(17) 0.0352(15) 0.0262(15) -0.0022(12) -0.0080(13) -0.0067(12)
C72 0.066(2) 0.0486(18) 0.0422(19) 0.0108(15) -0.0255(18) -0.0189(16)
C73 0.095(3) 0.053(2) 0.046(2) 0.0202(17) -0.037(2) -0.022(2)
C74 0.067(2) 0.052(2) 0.0376(19) -0.0058(15) -0.0209(18) 0.0189(17)
C75 0.0347(17) 0.059(2) 0.0375(19) -0.0094(16) -0.0105(15) 0.0075(14)
C76 0.0335(17) 0.0443(17) 0.0342(17) -0.0036(14) -0.0017(14) 0.0005(13)
C77 0.0273(15) 0.0406(16) 0.0301(16) 0.0083(12) -0.0043(12) -0.0019(12)
C78 0.0402(19) 0.0457(18) 0.041(2) 0.0016(15) 0.0054(16) 0.0062(14)
C79 0.056(2) 0.063(2) 0.046(2) 0.0032(18) 0.0146(18) 0.0087(18)
C80 0.039(2) 0.075(2) 0.040(2) 0.0225(18) 0.0019(16) -0.0085(17)
C81 0.044(2) 0.056(2) 0.061(2) 0.0208(18) -0.0081(18) -0.0188(15)
C82 0.052(2) 0.0401(17) 0.0390(18) 0.0012(13) -0.0008(15) -0.0142(14)
C83 0.0407(18) 0.0388(16) 0.0359(17) -0.0061(13) 0.0013(14) -0.0071(13)
C84 0.063(2) 0.0440(17) 0.046(2) -0.0078(15) -0.0011(17) 0.0064(15)
C85 0.060(2) 0.0512(19) 0.067(3) -0.0184(17) 0.007(2) 0.0051(17)
C86 0.070(3) 0.091(3) 0.064(3) -0.043(2) 0.002(2) 0.010(2)
C87 0.081(3) 0.139(4) 0.035(2) -0.034(2) -0.005(2) 0.035(3)
C88 0.061(2) 0.078(2) 0.0353(19) 0.0002(17) -0.0008(17) 0.0136(19)
C89 0.167(5) 0.060(2) 0.070(3) 0.006(2) -0.050(3) -0.025(3)
C90 0.053(3) 0.212(6) 0.048(2) -0.022(3) 0.003(2) 0.028(4)
C91 0.060(3) 0.208(7) 0.161(6) 0.120(6) -0.030(4) -0.043(4)
C92 0.182(6) 0.062(3) 0.071(3) -0.006(2) 0.045(4) -0.022(3)
C93 0.0302(16) 0.0413(16) 0.049(2) 0.0001(14) -0.0105(14) -0.0030(12)
C94 0.063(2) 0.061(2) 0.110(3) -0.016(2) -0.056(3) -0.0037(18)
C95 0.041(2) 0.071(2) 0.0416(19) 0.0107(16) -0.0094(16) 0.0013(16)
C96 0.031(2) 0.085(3) 0.099(3) 0.024(2) 0.011(2) 0.0055(18)
Li3 0.039(3) 0.036(2) 0.042(2) -0.001(2) 0.003(3) -0.008(2)
Li4 0.094(6) 0.112(6) 0.041(3) -0.003(3) -0.006(3) -0.060(5)
P5 0.0331(4) 0.0302(3) 0.0227(4) -0.0025(3) -0.0033(3) 0.0049(3)
P6 0.0334(4) 0.0280(3) 0.0234(4) 0.0002(3) -0.0040(3) -0.0052(3)
O3 0.114(2) 0.0279(13) 0.0379(13) -0.0012(9) -0.0001(16) 0.0022(10)
N5 0.0412(14) 0.0322(12) 0.0242(12) -0.0029(9) -0.0064(11) 0.0113(10)
N6 0.0480(15) 0.0265(11) 0.0294(13) 0.0020(9) -0.0099(11) -0.0125(10)
C97 0.0302(14) 0.0239(13) 0.0311(15) 0.0057(11) 0.0002(12) 0.0012(10)
C98 0.0388(17) 0.0294(14) 0.0331(17) 0.0048(12) 0.0026(14) 0.0046(12)
C99 0.0418(19) 0.0467(17) 0.0341(17) 0.0042(13) 0.0049(14) 0.0168(14)
C100 0.0313(17) 0.0557(19) 0.052(2) 0.0131(16) 0.0058(15) 0.0069(14)
C101 0.0299(16) 0.0479(17) 0.048(2) 0.0131(15) -0.0109(14) -0.0065(13)
C102 0.0384(17) 0.0313(14) 0.0315(16) 0.0017(12) -0.0058(13) -0.0058(12)
C103 0.0301(15) 0.0363(15) 0.0294(15) -0.0044(12) 0.0007(12) 0.0037(11)
C104 0.0423(18) 0.0435(17) 0.0276(16) -0.0028(13) -0.0066(14) -0.0026(13)
C105 0.047(2) 0.055(2) 0.044(2) -0.0031(16) -0.0122(16) -0.0151(15)
C106 0.0484(19) 0.0386(16) 0.0433(19) -0.0013(14) 0.0039(15) -0.0101(14)
C107 0.0387(17) 0.0416(17) 0.0380(18) 0.0031(13) -0.0020(14) -0.0019(13)
C108 0.0384(18) 0.0442(17) 0.0350(17) 0.0017(13) -0.0038(14) -0.0023(13)
C109 0.0363(16) 0.0339(14) 0.0224(14) -0.0050(11) -0.0039(12) 0.0069(12)
C110 0.0350(17) 0.0424(16) 0.0392(19) -0.0097(13) 0.0012(14) 0.0007(12)
C111 0.052(2) 0.070(2) 0.0344(18) -0.0178(16) 0.0033(16) 0.0040(17)
C112 0.053(2) 0.0509(19) 0.0329(18) -0.0173(14) -0.0080(16) 0.0072(15)
C113 0.053(2) 0.0442(17) 0.0395(18) -0.0099(14) -0.0061(16) 0.0027(15)
C114 0.051(2) 0.0329(15) 0.0302(16) -0.0020(12) 0.0019(14) 0.0019(13)
C115 0.0434(18) 0.0366(15) 0.0365(16) -0.0045(12) -0.0105(14) 0.0218(13)
C116 0.043(2) 0.0488(19) 0.109(3) -0.010(2) -0.014(2) 0.0087(16)
C117 0.062(2) 0.0340(16) 0.052(2) -0.0007(14) -0.0132(17) 0.0124(14)
C118 0.087(3) 0.071(2) 0.0397(19) 0.0022(16) -0.0134(19) 0.044(2)
C119 0.0315(14) 0.0200(12) 0.0293(15) -0.0061(11) 0.0001(12) -0.0017(10)
C120 0.0420(18) 0.0289(14) 0.0309(17) -0.0028(12) 0.0011(14) -0.0047(12)
C121 0.0407(19) 0.0457(17) 0.0342(17) -0.0020(13) 0.0063(15) -0.0091(13)
C122 0.0302(16) 0.0468(17) 0.048(2) -0.0099(14) 0.0023(14) -0.0047(13)
C123 0.0335(17) 0.0428(16) 0.0414(18) -0.0086(13) -0.0064(14) 0.0055(12)
C124 0.0352(16) 0.0281(14) 0.0290(15) -0.0031(11) -0.0039(12) 0.0021(11)
C125 0.0279(15) 0.0366(15) 0.0302(16) 0.0019(12) 0.0031(12) -0.0055(11)
C126 0.0367(16) 0.0338(15) 0.0322(16) 0.0030(12) -0.0044(13) -0.0042(12)
C127 0.0396(18) 0.0485(18) 0.0442(19) 0.0016(15) -0.0074(15) 0.0039(14)
C128 0.0361(17) 0.0415(17) 0.057(2) -0.0038(15) 0.0026(16) 0.0058(13)
C129 0.0378(17) 0.0426(17) 0.0378(17) -0.0088(13) -0.0031(14) -0.0025(13)
C130 0.0337(16) 0.0409(16) 0.0322(16) -0.0055(12) -0.0037(13) -0.0008(12)
C131 0.0353(16) 0.0332(15) 0.0276(15) 0.0021(12) -0.0045(13) -0.0066(11)
C132 0.056(2) 0.0280(14) 0.0297(16) 0.0001(12) 0.0080(14) -0.0030(13)
C133 0.0487(19) 0.0327(15) 0.0386(18) 0.0052(13) -0.0081(15) -0.0028(13)
C134 0.0428(18) 0.0469(17) 0.0343(18) 0.0138(14) -0.0100(15) -0.0103(14)
C135 0.048(2) 0.065(2) 0.0303(17) 0.0106(15) 0.0068(15) -0.0077(16)
C136 0.0327(16) 0.0473(17) 0.0363(18) 0.0060(13) 0.0035(13) 0.0001(13)
C137 0.076(3) 0.0479(18) 0.0446(19) 0.0160(15) -0.0289(19) -0.0416(18)
C138 0.240(7) 0.164(5) 0.059(3) 0.047(3) -0.081(4) -0.170(5)
C139 0.082(3) 0.0350(17) 0.061(2) -0.0136(15) 0.019(2) -0.0237(16)
C140 0.0365(19) 0.0462(19) 0.134(4) 0.025(2) -0.024(2) -0.0161(15)
C14A 0.064(3) 0.055(2) 0.069(3) -0.0268(18) -0.007(2) -0.0021(18)
C14B 0.061(4) 0.064(3) 0.101(5) -0.013(3) 0.006(3) 0.004(3)
C14C 0.174(5) 0.041(2) 0.115(4) 0.032(2) 0.042(4) 0.032(3)
C14D 0.131(4) 0.070(3) 0.071(3) 0.029(2) 0.002(3) 0.023(3)
C14E 0.064(3) 0.055(2) 0.069(3) -0.0268(18) -0.007(2) -0.0021(18)
C14F 0.061(4) 0.064(3) 0.101(5) -0.013(3) 0.006(3) 0.004(3)
C14G 0.174(5) 0.041(2) 0.115(4) 0.032(2) 0.042(4) 0.032(3)
C14H 0.131(4) 0.070(3) 0.071(3) 0.029(2) 0.002(3) 0.023(3)
Li5 0.060(4) 0.038(3) 0.027(3) -0.0040(19) -0.001(2) 0.004(2)
Li6 0.056(4) 0.029(3) 0.057(4) 0.001(2) -0.017(4) -0.0002(19)
P7 0.0312(4) 0.0282(3) 0.0239(4) 0.0012(3) 0.0015(3) 0.0027(3)
P8 0.0385(4) 0.0263(3) 0.0226(4) -0.0007(3) 0.0011(3) -0.0069(3)
O4 0.098(2) 0.0319(13) 0.0407(15) 0.0006(8) 0.0030(15) 0.0014(10)
N7 0.0435(15) 0.0307(12) 0.0268(12) 0.0035(10) 0.0077(11) 0.0107(10)
N8 0.0472(15) 0.0293(11) 0.0256(12) 0.0008(9) 0.0013(11) -0.0123(10)
C145 0.0322(15) 0.0339(15) 0.0216(14) -0.0082(11) -0.0014(12) -0.0017(11)
C146 0.0363(16) 0.0298(14) 0.0225(15) -0.0017(11) 0.0011(12) 0.0006(11)
C147 0.0432(19) 0.0373(16) 0.0336(17) -0.0006(13) -0.0052(14) 0.0043(13)
C148 0.0354(17) 0.0464(17) 0.049(2) -0.0085(15) -0.0059(15) 0.0118(13)
C149 0.0325(16) 0.0440(17) 0.049(2) -0.0089(15) 0.0113(15) -0.0036(13)
C150 0.0370(17) 0.0358(15) 0.0298(15) -0.0055(12) 0.0025(13) -0.0008(12)
C151 0.0267(14) 0.0314(14) 0.0325(16) -0.0007(12) -0.0007(12) 0.0009(11)
C152 0.0464(19) 0.0415(17) 0.0315(17) 0.0004(13) 0.0041(15) -0.0023(14)
C153 0.054(2) 0.053(2) 0.042(2) 0.0019(16) 0.0075(17) -0.0134(16)
C154 0.046(2) 0.0457(18) 0.051(2) 0.0054(16) -0.0054(17) -0.0113(15)
C155 0.050(2) 0.0410(18) 0.048(2) -0.0124(15) -0.0066(17) 0.0025(14)
C156 0.0343(17) 0.0397(16) 0.0373(17) -0.0043(13) 0.0036(14) 0.0011(12)
C157 0.0313(15) 0.0317(14) 0.0263(15) 0.0000(11) 0.0045(12) 0.0044(11)
C158 0.0312(16) 0.0437(16) 0.0294(16) -0.0023(13) 0.0043(13) 0.0007(12)
C159 0.0413(18) 0.0366(15) 0.0358(17) 0.0066(13) 0.0054(14) 0.0013(13)
C160 0.048(2) 0.0480(18) 0.0370(19) 0.0106(14) -0.0001(16) 0.0111(15)
C161 0.0370(17) 0.0554(18) 0.0375(18) 0.0030(15) -0.0057(15) 0.0041(14)
C162 0.0357(17) 0.0408(16) 0.0349(18) 0.0051(13) -0.0001(14) 0.0009(13)
C163 0.052(2) 0.0359(15) 0.0427(18) 0.0054(13) 0.0133(15) 0.0095(13)
C164 0.054(2) 0.054(2) 0.078(3) 0.0045(18) 0.005(2) 0.0197(17)
C165 0.087(3) 0.0405(18) 0.061(2) 0.0051(16) 0.022(2) 0.0265(17)
C166 0.080(3) 0.069(2) 0.042(2) -0.0100(16) 0.0110(19) 0.040(2)
C167 0.0312(15) 0.0283(13) 0.0217(13) 0.0048(11) 0.0028(11) 0.0020(10)
C168 0.0341(16) 0.0292(14) 0.0276(15) 0.0041(11) 0.0000(13) -0.0062(12)
C169 0.0449(19) 0.0367(15) 0.0283(16) 0.0059(12) -0.0035(14) -0.0081(13)
C170 0.0326(17) 0.0495(18) 0.0424(19) 0.0128(15) -0.0068(14) 0.0000(13)
C171 0.0420(19) 0.0386(16) 0.0429(18) 0.0046(14) 0.0080(15) 0.0089(13)
C172 0.0418(18) 0.0327(14) 0.0322(16) 0.0051(12) 0.0005(14) 0.0053(12)
C173 0.0432(18) 0.0339(15) 0.0265(16) -0.0016(12) 0.0033(14) -0.0097(12)
C174 0.0362(17) 0.0548(19) 0.0378(18) -0.0149(14) -0.0027(15) 0.0011(14)
C175 0.0422(19) 0.070(2) 0.0395(19) -0.0206(16) -0.0059(15) -0.0002(16)
C176 0.067(2) 0.056(2) 0.0341(19) -0.0168(16) 0.0020(18) -0.0124(17)
C177 0.077(3) 0.0320(15) 0.045(2) -0.0102(14) 0.0034(19) 0.0001(16)
C178 0.073(3) 0.0333(16) 0.0378(18) 0.0006(13) -0.0050(17) -0.0006(15)
C179 0.0313(15) 0.0326(14) 0.0258(15) 0.0010(11) -0.0013(12) -0.0077(11)
C180 0.0308(16) 0.0372(15) 0.0315(16) -0.0013(12) 0.0031(13) -0.0055(12)
C181 0.0386(17) 0.0397(16) 0.0430(18) 0.0095(13) -0.0071(15) -0.0016(13)
C182 0.0377(17) 0.0403(16) 0.0434(18) 0.0076(14) -0.0028(14) 0.0051(13)
C183 0.0384(17) 0.0373(16) 0.0450(18) -0.0034(14) 0.0071(15) 0.0068(12)
C184 0.0446(19) 0.0392(16) 0.0288(16) 0.0010(13) 0.0058(14) -0.0072(13)
C185 0.061(2) 0.0358(15) 0.0297(15) -0.0012(12) 0.0034(15) -0.0118(14)
C186 0.077(3) 0.064(2) 0.056(2) -0.0075(17) 0.027(2) -0.0301(18)
C187 0.078(3) 0.0354(16) 0.068(2) 0.0096(15) -0.014(2) -0.0164(16)
C188 0.0372(18) 0.0458(17) 0.073(2) -0.0039(16) 0.0032(17) -0.0071(13)
C189 0.061(3) 0.057(2) 0.072(3) 0.0290(19) 0.009(2) -0.0085(18)
C190 0.335(12) 0.072(3) 0.140(5) 0.041(3) 0.111(7) 0.089(5)
C191 0.115(4) 0.052(3) 0.177(6) -0.047(3) 0.034(4) -0.004(3)
C192 0.087(3) 0.077(3) 0.071(3) -0.037(2) -0.006(3) 0.018(2)
Li7 0.051(3) 0.020(2) 0.023(3) -0.0005(15) 0.001(2) -0.0030(18)
Li8 0.075(5) 0.032(3) 0.029(3) 0.0015(18) 0.007(3) 0.003(2)

loop_
_atom_type_symbol
_atom_type_description
_atom_type_scat_dispersion_real
_atom_type_scat_dispersion_imag
_atom_type_scat_source
C C 0.0033 0.0016 'International Tables Vol C Tables 4.2.6.8 and 6.1.1.4'
H H 0.0000 0.0000 'International Tables Vol C Tables 4.2.6.8 and 6.1.1.4'
Li Li -0.0003 0.0001 'International Tables Vol C Tables 4.2.6.8 and 6.1.1.4'
N N 0.0061 0.0033 'International Tables Vol C Tables 4.2.6.8 and 6.1.1.4'
O O 0.0106 0.0060 'International Tables Vol C Tables 4.2.6.8 and 6.1.1.4'
P P 0.1023 0.0942 'International Tables Vol C Tables 4.2.6.8 and 6.1.1.4'

loop_
_geom_angle_atom_site_label_1
_geom_angle_atom_site_label_2
_geom_angle_atom_site_label_3
_geom_angle
N1 P1 C1 108.92(13)
N1 P1 C13 114.99(14)
C1 P1 C13 105.96(14)
N1 P1 C7 117.63(14)
C1 P1 C7 105.26(14)
C13 P1 C7 103.08(13)
N1 P1 Li1 38.34(13)
C1 P1 Li1 70.70(14)
C13 P1 Li1 129.83(13)
C7 P1 Li1 126.54(14)
N2 P2 C23 107.80(13)
N2 P2 C29 117.68(14)
C23 P2 C29 105.66(14)
N2 P2 C35 114.39(14)
C23 P2 C35 107.01(13)
C29 P2 C35 103.55(13)
N2 P2 Li1 38.19(13)
C23 P2 Li1 69.73(13)
C29 P2 Li1 126.27(14)
C35 P2 Li1 129.55(13)
C45 O1 C48 109.6(3)
C45 O1 Li2 110.7(3)
C48 O1 Li2 129.9(3)
C19 N1 P1 128.4(2)
C19 N1 Li1 117.2(2)
P1 N1 Li1 113.1(2)
C41 N2 P2 127.2(2)
C41 N2 Li1 118.2(2)
P2 N2 Li1 113.4(2)
C6 C1 C2 123.3(3)
C6 C1 P1 116.5(2)
C2 C1 P1 120.2(2)
C1 C2 C3 112.2(3)
C1 C2 Li2 147.2(3)
C3 C2 Li2 94.1(3)
C1 C2 Li1 102.7(2)
C3 C2 Li1 139.6(3)
Li2 C2 Li1 63.2(2)
C4 C3 C2 125.1(3)
C4 C3 Li2 162.8(3)
C2 C3 Li2 53.6(2)
C4 C3 H3 117.4
C2 C3 H3 117.4
Li2 C3 H3 66.9
C5 C4 C3 119.3(3)
C5 C4 H4 120.4
C3 C4 H4 120.4
C4 C5 C6 119.5(3)
C4 C5 H5 120.2
C6 C5 H5 120.2
C5 C6 C1 120.6(3)
C5 C6 H6 119.7
C1 C6 H6 119.7
C8 C7 C12 118.2(3)
C8 C7 P1 119.7(2)
C12 C7 P1 121.8(2)
C7 C8 C9 121.0(3)
C7 C8 H8 119.5
C9 C8 H8 119.5
C10 C9 C8 120.5(3)
C10 C9 H9 119.8
C8 C9 H9 119.8
C11 C10 C9 120.0(3)
C11 C10 H10 120.0
C9 C10 H10 120.0
C10 C11 C12 120.6(4)
C10 C11 H11 119.7
C12 C11 H11 119.7
C7 C12 C11 119.8(3)
C7 C12 H12 120.1
C11 C12 H12 120.1
C14 C13 C18 117.2(3)
C14 C13 P1 124.4(2)
C18 C13 P1 118.3(2)
C15 C14 C13 120.8(3)
C15 C14 H14 119.6
C13 C14 H14 119.6
C16 C15 C14 120.2(3)
C16 C15 H15 119.9
C14 C15 H15 119.9
C15 C16 C17 120.5(3)
C15 C16 H16 119.8
C17 C16 H16 119.8
C16 C17 C18 119.7(3)
C16 C17 H17 120.1
C18 C17 H17 120.1
C17 C18 C13 121.6(3)
C17 C18 H18 119.2
C13 C18 H18 119.2
N1 C19 C21 112.4(3)
N1 C19 C22 106.1(2)
C21 C19 C22 107.8(3)
N1 C19 C20 110.8(3)
C21 C19 C20 110.5(3)
C22 C19 C20 109.1(3)
C19 C20 H20A 109.5
C19 C20 H20B 109.5
H20A C20 H20B 109.5
C19 C20 H20C 109.5
H20A C20 H20C 109.5
H20B C20 H20C 109.5
C19 C21 H21A 109.5
C19 C21 H21B 109.5
H21A C21 H21B 109.5
C19 C21 H21C 109.5
H21A C21 H21C 109.5
H21B C21 H21C 109.5
C19 C22 H22A 109.5
C19 C22 H22B 109.5
H22A C22 H22B 109.5
C19 C22 H22C 109.5
H22A C22 H22C 109.5
H22B C22 H22C 109.5
C28 C23 C24 124.5(3)
C28 C23 P2 119.0(2)
C24 C23 P2 116.3(2)
C25 C24 C23 112.0(3)
C25 C24 Li2 108.4(3)
C23 C24 Li2 136.1(3)
C25 C24 Li1 130.7(2)
C23 C24 Li1 100.6(2)
Li2 C24 Li1 63.2(2)
C26 C25 C24 124.7(3)
C26 C25 H25 117.7
C24 C25 H25 117.7
C25 C26 C27 120.6(3)
C25 C26 H26 119.7
C27 C26 H26 119.7
C28 C27 C26 118.3(3)
C28 C27 H27 120.8
C26 C27 H27 120.8
C27 C28 C23 119.8(3)
C27 C28 H28 120.1
C23 C28 H28 120.1
C34 C29 C30 115.9(3)
C34 C29 P2 124.1(3)
C30 C29 P2 119.8(2)
C31 C30 C29 119.7(3)
C31 C30 H30 120.1
C29 C30 H30 120.1
C32 C31 C30 122.2(4)
C32 C31 H31 118.9
C30 C31 H31 118.9
C33 C32 C31 118.8(4)
C33 C32 H32 120.6
C31 C32 H32 120.6
C34 C33 C32 119.6(4)
C34 C33 H33 120.2
C32 C33 H33 120.2
C33 C34 C29 123.7(3)
C33 C34 H34 118.1
C29 C34 H34 118.1
C40 C35 C36 118.8(3)
C40 C35 P2 124.2(2)
C36 C35 P2 116.9(2)
C35 C36 C37 120.1(3)
C35 C36 H36 119.9
C37 C36 H36 119.9
C38 C37 C36 120.8(3)
C38 C37 H37 119.6
C36 C37 H37 119.6
C37 C38 C39 119.4(3)
C37 C38 H38 120.3
C39 C38 H38 120.3
C38 C39 C40 119.7(3)
C38 C39 H39 120.1
C40 C39 H39 120.1
C35 C40 C39 121.0(3)
C35 C40 H40 119.5
C39 C40 H40 119.5
N2 C41 C43 114.4(3)
N2 C41 C44 105.9(3)
C43 C41 C44 109.2(3)
N2 C41 C42 109.8(3)
C43 C41 C42 108.5(3)
C44 C41 C42 108.9(3)
C41 C42 H42A 109.5
C41 C42 H42B 109.5
H42A C42 H42B 109.5
C41 C42 H42C 109.5
H42A C42 H42C 109.5
H42B C42 H42C 109.5
C41 C43 H43A 109.5
C41 C43 H43B 109.5
H43A C43 H43B 109.5
C41 C43 H43C 109.5
H43A C43 H43C 109.5
H43B C43 H43C 109.5
C41 C44 H44A 109.5
C41 C44 H44B 109.5
H44A C44 H44B 109.5
C41 C44 H44C 109.5
H44A C44 H44C 109.5
H44B C44 H44C 109.5
O1 C45 C46 106.0(3)
O1 C45 Li2 40.59(19)
C46 C45 Li2 132.6(3)
O1 C45 H45A 110.5
C46 C45 H45A 110.5
Li2 C45 H45A 113.0
O1 C45 H45B 110.5
C46 C45 H45B 110.5
Li2 C45 H45B 71.9
H45A C45 H45B 108.7
C45 C46 C47 104.1(3)
C45 C46 H46A 110.9
C47 C46 H46A 110.9
C45 C46 H46B 110.9
C47 C46 H46B 110.9
H46A C46 H46B 108.9
C46 C47 C48 102.4(3)
C46 C47 H47A 111.3
C48 C47 H47A 111.3
C46 C47 H47B 111.3
C48 C47 H47B 111.3
H47A C47 H47B 109.2
O1 C48 C47 104.1(3)
O1 C48 H48A 110.9
C47 C48 H48A 110.9
O1 C48 H48B 110.9
C47 C48 H48B 110.9
H48A C48 H48B 109.0
N1 Li1 N2 135.1(2)
N1 Li1 C2 90.3(2)
N2 Li1 C2 116.2(3)
N1 Li1 C24 119.8(3)
N2 Li1 C24 87.6(2)
C2 Li1 C24 107.5(2)
N1 Li1 Li2 122.8(3)
N2 Li1 Li2 102.0(3)
C2 Li1 Li2 54.4(2)
C24 Li1 Li2 54.0(2)
N1 Li1 P1 28.58(10)
N2 Li1 P1 143.9(2)
C2 Li1 P1 61.83(14)
C24 Li1 P1 128.3(2)
Li2 Li1 P1 103.2(2)
N1 Li1 P2 142.0(2)
N2 Li1 P2 28.37(10)
C2 Li1 P2 127.3(2)
C24 Li1 P2 59.95(13)
Li2 Li1 P2 89.0(2)
P1 Li1 P2 167.75(17)
O1 Li2 C24 115.5(3)
O1 Li2 C2 113.3(3)
C24 Li2 C2 124.1(3)
O1 Li2 Li1 163.1(4)
C24 Li2 Li1 62.9(2)
C2 Li2 Li1 62.4(2)
O1 Li2 C3 92.4(2)
C24 Li2 C3 152.0(3)
C2 Li2 C3 32.26(14)
Li1 Li2 C3 89.7(3)
O1 Li2 C45 28.70(14)
C24 Li2 C45 121.2(3)
C2 Li2 C45 91.4(2)
Li1 Li2 C45 135.8(3)
C3 Li2 C45 81.90(19)
N3 P3 C49 108.62(13)
N3 P3 C61 116.43(13)
C49 P3 C61 105.90(14)
N3 P3 C55 115.46(14)
C49 P3 C55 106.31(14)
C61 P3 C55 103.27(13)
N3 P3 Li3 38.40(14)
C49 P3 Li3 70.39(14)
C61 P3 Li3 125.01(14)
C55 P3 Li3 131.06(13)
N4 P4 C71 107.85(12)
N4 P4 C77 115.16(14)
C71 P4 C77 105.92(14)
N4 P4 C83 117.88(14)
C71 P4 C83 105.49(14)
C77 P4 C83 103.58(14)
N4 P4 Li3 38.37(13)
C71 P4 Li3 69.90(14)
C77 P4 Li3 132.07(13)
C83 P4 Li3 123.88(14)
C89 O2 C92 109.6(3)
C89 O2 Li4 127.9(3)
C92 O2 Li4 121.4(3)
C67 N3 P3 127.31(19)
C67 N3 Li3 118.0(2)
P3 N3 Li3 113.0(2)
C93 N4 P4 128.64(18)
C93 N4 Li3 116.9(2)
P4 N4 Li3 113.3(2)
C54 C49 C50 123.7(3)
C54 C49 P3 117.0(2)
C50 C49 P3 119.3(2)
C49 C50 C51 112.4(3)
C49 C50 Li4 145.8(4)
C51 C50 Li4 95.1(3)
C49 C50 Li3 102.9(2)
C51 C50 Li3 136.9(3)
Li4 C50 Li3 64.9(2)
C52 C51 C50 124.8(3)
C52 C51 Li4 162.1(3)
C50 C51 Li4 52.1(2)
C52 C51 H51 117.6
C50 C51 H51 117.6
Li4 C51 H51 68.7
C51 C52 C53 120.6(3)
C51 C52 H52 119.7
C53 C52 H52 119.7
C52 C53 C54 118.2(3)
C52 C53 H53 120.9
C54 C53 H53 120.9
C53 C54 C49 120.3(3)
C53 C54 H54 119.9
C49 C54 H54 119.9
C60 C55 C56 118.0(3)
C60 C55 P3 123.4(2)
C56 C55 P3 118.6(2)
C55 C56 C57 120.5(3)
C55 C56 H56 119.7
C57 C56 H56 119.7
C58 C57 C56 120.9(3)
C58 C57 H57 119.5
C56 C57 H57 119.5
C57 C58 C59 119.7(3)
C57 C58 H58 120.1
C59 C58 H58 120.1
C58 C59 C60 119.3(3)
C58 C59 H59 120.3
C60 C59 H59 120.3
C55 C60 C59 121.5(3)
C55 C60 H60 119.3
C59 C60 H60 119.3
C62 C61 C66 116.0(3)
C62 C61 P3 125.2(3)
C66 C61 P3 118.6(2)
C63 C62 C61 123.0(3)
C63 C62 H62 118.5
C61 C62 H62 118.5
C64 C63 C62 119.7(3)
C64 C63 H63 120.2
C62 C63 H63 120.2
C65 C64 C63 119.4(3)
C65 C64 H64 120.3
C63 C64 H64 120.3
C64 C65 C66 120.5(4)
C64 C65 H65 119.7
C66 C65 H65 119.7
C65 C66 C61 121.3(3)
C65 C66 H66 119.3
C61 C66 H66 119.3
N3 C67 C69 106.8(3)
N3 C67 C68 114.0(3)
C69 C67 C68 109.2(3)
N3 C67 C70 110.6(3)
C69 C67 C70 107.4(3)
C68 C67 C70 108.6(3)
C67 C68 H68A 109.5
C67 C68 H68B 109.5
H68A C68 H68B 109.5
C67 C68 H68C 109.5
H68A C68 H68C 109.5
H68B C68 H68C 109.5
C67 C69 H69A 109.5
C67 C69 H69B 109.5
H69A C69 H69B 109.5
C67 C69 H69C 109.5
H69A C69 H69C 109.5
H69B C69 H69C 109.5
C67 C70 H70A 109.5
C67 C70 H70B 109.5
H70A C70 H70B 109.5
C67 C70 H70C 109.5
H70A C70 H70C 109.5
H70B C70 H70C 109.5
C76 C71 C72 123.3(3)
C76 C71 P4 118.7(2)
C72 C71 P4 117.9(2)
C73 C72 C71 112.1(3)
C73 C72 Li4 106.2(3)
C71 C72 Li4 137.5(3)
C73 C72 Li3 132.9(3)
C71 C72 Li3 100.8(2)
Li4 C72 Li3 63.1(2)
C74 C73 C72 125.7(3)
C74 C73 H73 117.2
C72 C73 H73 117.2
C73 C74 C75 119.4(3)
C73 C74 H74 120.3
C75 C74 H74 120.3
C76 C75 C74 118.6(3)
C76 C75 H75 120.7
C74 C75 H75 120.7
C75 C76 C71 120.9(3)
C75 C76 H76 119.5
C71 C76 H76 119.5
C78 C77 C82 117.9(3)
C78 C77 P4 117.8(2)
C82 C77 P4 124.3(2)
C79 C78 C77 120.9(3)
C79 C78 H78 119.6
C77 C78 H78 119.6
C80 C79 C78 120.5(3)
C80 C79 H79 119.7
C78 C79 H79 119.7
C79 C80 C81 119.6(3)
C79 C80 H80 120.2
C81 C80 H80 120.2
C80 C81 C82 120.9(3)
C80 C81 H81 119.6
C82 C81 H81 119.6
C81 C82 C77 120.3(3)
C81 C82 H82 119.9
C77 C82 H82 119.8
C84 C83 C88 118.2(3)
C84 C83 P4 122.0(3)
C88 C83 P4 119.6(3)
C83 C84 C85 120.4(3)
C83 C84 H84 119.8
C85 C84 H84 119.8
C86 C85 C84 120.5(4)
C86 C85 H85 119.8
C84 C85 H85 119.8
C85 C86 C87 119.8(4)
C85 C86 H86 120.1
C87 C86 H86 120.1
C88 C87 C86 119.9(4)
C88 C87 H87 120.0
C86 C87 H87 120.0
C87 C88 C83 121.2(4)
C87 C88 H88 119.4
C83 C88 H88 119.4
O2 C89 C90 105.9(4)
O2 C89 H89A 110.5
C90 C89 H89A 110.5
O2 C89 H89B 110.5
C90 C89 H89B 110.5
H89A C89 H89B 108.7
C91 C90 C89 106.0(4)
C91 C90 H90A 110.5
C89 C90 H90A 110.5
C91 C90 H90B 110.5
C89 C90 H90B 110.5
H90A C90 H90B 108.7
C92 C91 C90 106.9(4)
C92 C91 H91A 110.3
C90 C91 H91A 110.3
C92 C91 H91B 110.3
C90 C91 H91B 110.3
H91A C91 H91B 108.6
C91 C92 O2 106.4(4)
C91 C92 H92A 110.4
O2 C92 H92A 110.4
C91 C92 H92B 110.4
O2 C92 H92B 110.4
H92A C92 H92B 108.6
N4 C93 C95 114.3(3)
N4 C93 C94 105.6(2)
C95 C93 C94 107.5(3)
N4 C93 C96 110.3(3)
C95 C93 C96 108.6(3)
C94 C93 C96 110.5(3)
C93 C94 H94A 109.5
C93 C94 H94B 109.5
H94A C94 H94B 109.5
C93 C94 H94C 109.5
H94A C94 H94C 109.5
H94B C94 H94C 109.5
C93 C95 H95A 109.5
C93 C95 H95B 109.5
H95A C95 H95B 109.5
C93 C95 H95C 109.5
H95A C95 H95C 109.5
H95B C95 H95C 109.5
C93 C96 H96A 109.5
C93 C96 H96B 109.5
H96A C96 H96B 109.5
C93 C96 H96C 109.5
H96A C96 H96C 109.5
H96B C96 H96C 109.5
N3 Li3 N4 133.5(2)
N3 Li3 C50 89.9(2)
N4 Li3 C50 118.6(3)
N3 Li3 C72 119.1(3)
N4 Li3 C72 88.6(2)
C50 Li3 C72 106.9(2)
N3 Li3 Li4 118.6(3)
N4 Li3 Li4 107.8(3)
C50 Li3 Li4 53.0(2)
C72 Li3 Li4 54.2(2)
N3 Li3 P3 28.62(11)
N4 Li3 P3 143.5(2)
C50 Li3 P3 61.50(15)
C72 Li3 P3 127.4(2)
Li4 Li3 P3 99.6(2)
N3 Li3 P4 142.7(2)
N4 Li3 P4 28.36(10)
C50 Li3 P4 127.0(2)
C72 Li3 P4 60.50(14)
Li4 Li3 P4 91.9(2)
P3 Li3 P4 168.43(17)
O2 Li4 C50 117.9(4)
O2 Li4 C72 114.5(4)
C50 Li4 C72 124.2(3)
O2 Li4 Li3 167.8(5)
C50 Li4 Li3 62.1(2)
C72 Li4 Li3 62.6(2)
O2 Li4 C51 96.3(3)
C50 Li4 C51 32.84(16)
C72 Li4 C51 148.6(3)
Li3 Li4 C51 88.5(3)
N5 P5 C97 106.80(13)
N5 P5 C103 116.87(13)
C97 P5 C103 102.73(12)
N5 P5 C109 115.68(11)
C97 P5 C109 109.12(13)
C103 P5 C109 104.75(14)
N5 P5 Li5 39.85(13)
C97 P5 Li5 71.42(14)
C103 P5 Li5 107.90(14)
C109 P5 Li5 146.34(14)
N6 P6 C119 108.39(13)
N6 P6 C131 115.61(12)
C119 P6 C131 107.82(13)
N6 P6 C125 115.03(14)
C119 P6 C125 103.21(12)
C131 P6 C125 105.88(14)
N6 P6 Li5 39.96(14)
C119 P6 Li5 72.01(14)
C131 P6 Li5 144.51(14)
C125 P6 Li5 108.64(14)
C14A O3 C14D 109.9(3)
C14A O3 Li6 122.6(3)
C14D O3 Li6 126.9(3)
C115 N5 P5 129.9(2)
C115 N5 Li5 119.5(2)
P5 N5 Li5 110.00(18)
C137 N6 P6 127.5(2)
C137 N6 Li5 122.3(2)
P6 N6 Li5 109.44(19)
C102 C97 C98 124.6(3)
C102 C97 P5 122.7(2)
C98 C97 P5 112.7(2)
C99 C98 C97 111.5(3)
C99 C98 Li6 110.6(3)
C97 C98 Li6 136.4(3)
C99 C98 Li5 128.1(3)
C97 C98 Li5 96.7(2)
Li6 C98 Li5 64.9(2)
C100 C99 C98 124.7(3)
C100 C99 H99 117.7
C98 C99 H99 117.7
C99 C100 C101 120.2(3)
C99 C100 H100 119.9
C101 C100 H100 119.9
C102 C101 C100 119.4(3)
C102 C101 H101 120.3
C100 C101 H101 120.3
C101 C102 C97 119.6(3)
C101 C102 H102 120.2
C97 C102 H102 120.2
C104 C103 C108 118.5(3)
C104 C103 P5 120.3(2)
C108 C103 P5 120.7(2)
C103 C104 C105 120.6(3)
C103 C104 H104 119.7
C105 C104 H104 119.7
C106 C105 C104 120.8(3)
C106 C105 H105 119.6
C104 C105 H105 119.6
C105 C106 C107 120.0(3)
C105 C106 H106 120.0
C107 C106 H106 120.0
C108 C107 C106 119.4(3)
C108 C107 H107 120.3
C106 C107 H107 120.3
C107 C108 C103 120.6(3)
C107 C108 H108 119.7
C103 C108 H108 119.7
C110 C109 C114 118.3(3)
C110 C109 P5 122.7(2)
C114 C109 P5 118.6(2)
C111 C110 C109 120.8(3)
C111 C110 H110 119.6
C109 C110 H110 119.6
C112 C111 C110 119.4(3)
C112 C111 H111 120.3
C110 C111 H111 120.3
C111 C112 C113 121.6(3)
C111 C112 H112 119.2
C113 C112 H112 119.2
C112 C113 C114 119.2(3)
C112 C113 H113 120.4
C114 C113 H113 120.4
C113 C114 C109 120.7(3)
C113 C114 H114 119.7
C109 C114 H114 119.7
N5 C115 C118 106.1(2)
N5 C115 C117 111.7(2)
C118 C115 C117 107.9(3)
N5 C115 C116 112.3(2)
C118 C115 C116 110.4(3)
C117 C115 C116 108.3(3)
C115 C116 H11A 109.5
C115 C116 H11B 109.5
H11A C116 H11B 109.5
C115 C116 H11C 109.5
H11A C116 H11C 109.5
H11B C116 H11C 109.5
C115 C117 H11D 109.5
C115 C117 H11E 109.5
H11D C117 H11E 109.5
C115 C117 H11F 109.5
H11D C117 H11F 109.5
H11E C117 H11F 109.5
C115 C118 H11G 109.5
C115 C118 H11H 109.5
H11G C118 H11H 109.5
C115 C118 H11I 109.5
H11G C118 H11I 109.5
H11H C118 H11I 109.5
C124 C119 C120 124.5(3)
C124 C119 P6 121.4(2)
C120 C119 P6 114.0(2)
C121 C120 C119 111.7(3)
C121 C120 Li6 105.9(3)
C119 C120 Li6 139.3(3)
C121 C120 Li5 132.5(3)
C119 C120 Li5 98.3(2)
Li6 C120 Li5 65.2(2)
C122 C121 C120 124.2(3)
C122 C121 H121 117.9
C120 C121 H121 117.9
C123 C122 C121 121.3(3)
C123 C122 H122 119.4
C121 C122 H122 119.4
C122 C123 C124 118.3(3)
C122 C123 H123 120.9
C124 C123 H123 120.9
C123 C124 C119 120.0(3)
C123 C124 H124 120.0
C119 C124 H124 120.0
C126 C125 C130 118.7(3)
C126 C125 P6 118.5(2)
C130 C125 P6 122.2(2)
C125 C126 C127 120.5(3)
C125 C126 H126 119.8
C127 C126 H126 119.8
C128 C127 C126 120.8(3)
C128 C127 H127 119.6
C126 C127 H127 119.6
C127 C128 C129 120.0(3)
C127 C128 H128 120.0
C129 C128 H128 120.0
C130 C129 C128 119.7(3)
C130 C129 H129 120.2
C128 C129 H129 120.2
C129 C130 C125 120.3(3)
C129 C130 H130 119.8
C125 C130 H130 119.8
C136 C131 C132 118.4(3)
C136 C131 P6 123.6(2)
C132 C131 P6 117.8(2)
C133 C132 C131 120.2(3)
C133 C132 H132 119.9
C131 C132 H132 119.9
C134 C133 C132 120.1(3)
C134 C133 H133 120.0
C132 C133 H133 120.0
C133 C134 C135 120.5(3)
C133 C134 H134 119.8
C135 C134 H134 119.8
C134 C135 C136 120.2(3)
C134 C135 H135 119.9
C136 C135 H135 119.9
C131 C136 C135 120.6(3)
C131 C136 H136 119.7
C135 C136 H136 119.7
N6 C137 C140 114.0(3)
N6 C137 C138 105.2(3)
C140 C137 C138 111.5(4)
N6 C137 C139 109.2(3)
C140 C137 C139 108.2(3)
C138 C137 C139 108.6(4)
C137 C138 H13A 109.5
C137 C138 H13B 109.5
H13A C138 H13B 109.5
C137 C138 H13C 109.5
H13A C138 H13C 109.5
H13B C138 H13C 109.5
C137 C139 H13D 109.5
C137 C139 H13E 109.5
H13D C139 H13E 109.5
C137 C139 H13F 109.5
H13D C139 H13F 109.5
H13E C139 H13F 109.5
C137 C140 H14A 109.5
C137 C140 H14B 109.5
H14A C140 H14B 109.5
C137 C140 H14C 109.5
H14A C140 H14C 109.5
H14B C140 H14C 109.5
O3 C14A C14B 107.9(4)
O3 C14A H14D 110.1
C14B C14A H14D 110.1
O3 C14A H14E 110.1
C14B C14A H14E 110.1
H14D C14A H14E 108.4
C14A C14B C14C 97.6(4)
C14A C14B H14F 112.2
C14C C14B H14F 112.2
C14A C14B H14G 112.2
C14C C14B H14G 112.2
H14F C14B H14G 109.8
C14D C14C C14B 107.5(3)
C14D C14C H14H 110.2
C14B C14C H14H 110.2
C14D C14C H14I 110.2
C14B C14C H14I 110.2
H14H C14C H14I 108.5
O3 C14D C14C 101.9(3)
O3 C14D H14J 111.4
C14C C14D H14J 111.4
O3 C14D H14K 111.4
C14C C14D H14K 111.4
H14J C14D H14K 109.2
H14N C14F H14O 108.2
N6 Li5 N5 137.7(3)
N6 Li5 C120 91.5(2)
N5 Li5 C120 113.6(3)
N6 Li5 C98 115.9(3)
N5 Li5 C98 89.72(19)
C120 Li5 C98 106.9(2)
N6 Li5 Li6 114.0(3)
N5 Li5 Li6 108.3(3)
C120 Li5 Li6 54.03(18)
C98 Li5 Li6 52.92(17)
N6 Li5 P6 30.60(10)
N5 Li5 P6 150.7(2)
C120 Li5 P6 61.01(13)
C98 Li5 P6 119.6(2)
Li6 Li5 P6 91.57(19)
N6 Li5 P5 151.4(2)
N5 Li5 P5 30.15(9)
C120 Li5 P5 117.1(2)
C98 Li5 P5 59.68(13)
Li6 Li5 P5 86.49(19)
P6 Li5 P5 177.9(2)
O3 Li6 C98 119.3(3)
O3 Li6 C120 117.3(3)
C98 Li6 C120 122.9(3)
O3 Li6 Li5 173.9(3)
C98 Li6 Li5 62.15(19)
C120 Li6 Li5 60.74(19)
N7 P7 C145 107.16(13)
N7 P7 C157 115.55(11)
C145 P7 C157 110.64(13)
N7 P7 C151 117.43(13)
C145 P7 C151 100.11(12)
C157 P7 C151 104.85(13)
N7 P7 Li7 40.46(12)
C145 P7 Li7 70.84(13)
C157 P7 Li7 147.02(13)
C151 P7 Li7 107.26(13)
N8 P8 C167 108.75(13)
N8 P8 C179 114.69(13)
C167 P8 C179 102.72(12)
N8 P8 C173 115.40(12)
C167 P8 C173 107.26(14)
C179 P8 C173 107.05(13)
N8 P8 Li7 41.33(12)
C167 P8 Li7 70.46(13)
C179 P8 Li7 109.15(13)
C173 P8 Li7 143.28(13)
C189 O4 C192 109.9(3)
C189 O4 Li8 122.1(2)
C192 O4 Li8 127.3(3)
C163 N7 P7 130.4(2)
C163 N7 Li7 120.0(2)
P7 N7 Li7 109.12(17)
C185 N8 P8 125.9(2)
C185 N8 Li7 124.5(2)
P8 N8 Li7 108.52(17)
C146 C145 C150 124.8(3)
C146 C145 P7 113.6(2)
C150 C145 P7 121.6(2)
C145 C146 C147 112.9(3)
C145 C146 Li8 136.6(3)
C147 C146 Li8 108.4(2)
C145 C146 Li7 97.4(2)
C147 C146 Li7 129.3(2)
Li8 C146 Li7 64.46(19)
C148 C147 C146 123.5(3)
C148 C147 H147 118.3
C146 C147 H147 118.3
C149 C148 C147 120.7(3)
C149 C148 H148 119.7
C147 C148 H148 119.7
C148 C149 C150 118.9(3)
C148 C149 H149 120.5
C150 C149 H149 120.5
C149 C150 C145 119.2(3)
C149 C150 H150 120.4
C145 C150 H150 120.4
C156 C151 C152 118.7(3)
C156 C151 P7 121.9(2)
C152 C151 P7 119.0(2)
C151 C152 C153 120.2(3)
C151 C152 H152 119.9
C153 C152 H152 119.9
C154 C153 C152 119.7(3)
C154 C153 H153 120.2
C152 C153 H153 120.2
C155 C154 C153 120.3(3)
C155 C154 H154 119.8
C153 C154 H154 119.8
C154 C155 C156 120.1(3)
C154 C155 H155 119.9
C156 C155 H155 119.9
C155 C156 C151 120.9(3)
C155 C156 H156 119.5
C151 C156 H156 119.5
C162 C157 C158 118.6(3)
C162 C157 P7 122.1(2)
C158 C157 P7 119.0(2)
C159 C158 C157 120.3(3)
C159 C158 H158 119.8
C157 C158 H158 119.8
C158 C159 C160 121.5(3)
C158 C159 H159 119.3
C160 C159 H159 119.3
C159 C160 C161 118.4(3)
C159 C160 H160 120.8
C161 C160 H160 120.8
C162 C161 C160 119.7(3)
C162 C161 H161 120.1
C160 C161 H161 120.1
C157 C162 C161 121.4(3)
C157 C162 H162 119.3
C161 C162 H162 119.3
N7 C163 C164 112.8(3)
N7 C163 C165 112.5(3)
C164 C163 C165 108.1(3)
N7 C163 C166 106.1(3)
C164 C163 C166 109.1(3)
C165 C163 C166 108.2(3)
C163 C164 H16A 109.5
C163 C164 H16B 109.5
H16A C164 H16B 109.5
C163 C164 H16C 109.5
H16A C164 H16C 109.5
H16B C164 H16C 109.5
C163 C165 H16D 109.5
C163 C165 H16E 109.5
H16D C165 H16E 109.5
C163 C165 H16F 109.5
H16D C165 H16F 109.5
H16E C165 H16F 109.5
C163 C166 H16G 109.5
C163 C166 H16H 109.5
H16G C166 H16H 109.5
C163 C166 H16I 109.5
H16G C166 H16I 109.5
H16H C166 H16I 109.5
C172 C167 C168 123.5(3)
C172 C167 P8 120.4(2)
C168 C167 P8 116.1(2)
C169 C168 C167 113.5(3)
C169 C168 Li8 106.8(3)
C167 C168 Li8 138.5(3)
C169 C168 Li7 129.7(2)
C167 C168 Li7 96.05(19)
Li8 C168 Li7 63.58(19)
C170 C169 C168 123.6(3)
C170 C169 H169 118.2
C168 C169 H169 118.2
C171 C170 C169 120.5(3)
C171 C170 H170 119.7
C169 C170 H170 119.7
C172 C171 C170 118.6(3)
C172 C171 H171 120.7
C170 C171 H171 120.7
C171 C172 C167 120.2(3)
C171 C172 H172 119.9
C167 C172 H172 119.9
C178 C173 C174 118.4(3)
C178 C173 P8 117.8(2)
C174 C173 P8 123.8(2)
C173 C174 C175 120.1(3)
C173 C174 H174 120.0
C175 C174 H174 120.0
C176 C175 C174 120.2(3)
C176 C175 H175 119.9
C174 C175 H175 119.9
C175 C176 C177 119.7(3)
C175 C176 H176 120.1
C177 C176 H176 120.1
C178 C177 C176 119.6(3)
C178 C177 H177 120.2
C176 C177 H177 120.2
C173 C178 C177 121.9(3)
C173 C178 H178 119.0
C177 C178 H178 119.0
C180 C179 C184 118.3(3)
C180 C179 P8 123.3(2)
C184 C179 P8 118.2(2)
C181 C180 C179 120.7(3)
C181 C180 H180 119.6
C179 C180 H180 119.6
C180 C181 C182 120.8(3)
C180 C181 H181 119.6
C182 C181 H181 119.6
C181 C182 C183 119.6(3)
C181 C182 H182 120.2
C183 C182 H182 120.2
C184 C183 C182 119.9(3)
C184 C183 H183 120.1
C182 C183 H183 120.1
C183 C184 C179 120.7(3)
C183 C184 H184 119.7
C179 C184 H184 119.7
C187 C185 N8 107.1(3)
C187 C185 C186 110.8(3)
N8 C185 C186 106.7(2)
C187 C185 C188 110.3(3)
N8 C185 C188 115.0(2)
C186 C185 C188 106.8(3)
C185 C186 H18A 109.5
C185 C186 H18B 109.5
H18A C186 H18B 109.5
C185 C186 H18C 109.5
H18A C186 H18C 109.5
H18B C186 H18C 109.5
C185 C187 H18D 109.5
C185 C187 H18E 109.5
H18D C187 H18E 109.5
C185 C187 H18F 109.5
H18D C187 H18F 109.5
H18E C187 H18F 109.5
C185 C188 H18G 109.5
C185 C188 H18H 109.5
H18G C188 H18H 109.5
C185 C188 H18I 109.5
H18G C188 H18I 109.5
H18H C188 H18I 109.5
C190 C189 O4 106.0(4)
C190 C189 H18J 110.5
O4 C189 H18J 110.5
C190 C189 H18K 110.5
O4 C189 H18K 110.5
H18J C189 H18K 108.7
C189 C190 C191 108.6(5)
C189 C190 H19A 110.0
C191 C190 H19A 110.0
C189 C190 H19B 110.0
C191 C190 H19B 110.0
H19A C190 H19B 108.4
C190 C191 C192 104.6(3)
C190 C191 H19C 110.8
C192 C191 H19C 110.8
C190 C191 H19D 110.8
C192 C191 H19D 110.8
H19C C191 H19D 108.9
O4 C192 C191 105.7(4)
O4 C192 H19E 110.6
C191 C192 H19E 110.6
O4 C192 H19F 110.6
C191 C192 H19F 110.6
H19E C192 H19F 108.7
N7 Li7 N8 138.5(2)
N7 Li7 C146 90.69(17)
N8 Li7 C146 115.0(2)
N7 Li7 C168 113.7(2)
N8 Li7 C168 90.28(17)
C146 Li7 C168 107.1(2)
N7 Li7 Li8 109.9(2)
N8 Li7 Li8 111.6(2)
C146 Li7 Li8 53.78(16)
C168 Li7 Li8 53.33(16)
N7 Li7 P7 30.42(9)
N8 Li7 P7 152.2(2)
C146 Li7 P7 60.38(11)
C168 Li7 P7 117.51(19)
Li8 Li7 P7 88.10(16)
N7 Li7 P8 149.2(2)
N8 Li7 P8 30.15(8)
C146 Li7 P8 120.1(2)
C168 Li7 P8 60.14(11)
Li8 Li7 P8 90.51(17)
P7 Li7 P8 177.63(19)
O4 Li8 C146 117.8(3)
O4 Li8 C168 117.0(2)
C146 Li8 C168 124.8(3)
O4 Li8 Li7 174.6(3)
C146 Li8 Li7 61.76(19)
C168 Li8 Li7 63.08(19)

loop_
_geom_bond_atom_site_label_1
_geom_bond_atom_site_label_2
_geom_bond_distance
P1 N1 1.570(2)
P1 C1 1.820(3)
P1 C13 1.834(3)
P1 C7 1.837(3)
P1 Li1 3.020(5)
P2 N2 1.571(2)
P2 C23 1.806(3)
P2 C29 1.824(3)
P2 C35 1.837(3)
P2 Li1 3.033(5)
O1 C45 1.424(4)
O1 C48 1.454(4)
O1 Li2 1.929(6)
N1 C19 1.481(4)
N1 Li1 2.036(5)
N2 C41 1.491(4)
N2 Li1 2.044(5)
C1 C6 1.390(4)
C1 C2 1.410(4)
C2 C3 1.412(4)
C2 Li2 2.128(7)
C2 Li1 2.318(6)
C3 C4 1.384(4)
C3 Li2 2.638(7)
C3 H3 0.9500
C4 C5 1.357(5)
C4 H4 0.9500
C5 C6 1.369(4)
C5 H5 0.9500
C6 H6 0.9500
C7 C8 1.383(4)
C7 C12 1.396(4)
C8 C9 1.389(5)
C8 H8 0.9500
C9 C10 1.368(5)
C9 H9 0.9500
C10 C11 1.355(5)
C10 H10 0.9500
C11 C12 1.411(4)
C11 H11 0.9500
C12 H12 0.9500
C13 C14 1.394(4)
C13 C18 1.395(4)
C14 C15 1.385(5)
C14 H14 0.9500
C15 C16 1.364(5)
C15 H15 0.9500
C16 C17 1.369(5)
C16 H16 0.9500
C17 C18 1.375(5)
C17 H17 0.9500
C18 H18 0.9500
C19 C21 1.531(4)
C19 C22 1.534(4)
C19 C20 1.544(5)
C20 H20A 0.9800
C20 H20B 0.9800
C20 H20C 0.9800
C21 H21A 0.9800
C21 H21B 0.9800
C21 H21C 0.9800
C22 H22A 0.9800
C22 H22B 0.9800
C22 H22C 0.9800
C23 C28 1.403(4)
C23 C24 1.419(4)
C24 C25 1.415(4)
C24 Li2 2.118(7)
C24 Li1 2.331(6)
C25 C26 1.382(5)
C25 H25 0.9500
C26 C27 1.393(4)
C26 H26 0.9500
C27 C28 1.382(4)
C27 H27 0.9500
C28 H28 0.9500
C29 C34 1.395(4)
C29 C30 1.401(4)
C30 C31 1.381(5)
C30 H30 0.9500
C31 C32 1.373(5)
C31 H31 0.9500
C32 C33 1.365(5)
C32 H32 0.9500
C33 C34 1.357(4)
C33 H33 0.9500
C34 H34 0.9500
C35 C40 1.383(4)
C35 C36 1.389(4)
C36 C37 1.395(5)
C36 H36 0.9500
C37 C38 1.372(4)
C37 H37 0.9500
C38 C39 1.390(5)
C38 H38 0.9500
C39 C40 1.393(4)
C39 H39 0.9500
C40 H40 0.9500
C41 C43 1.517(4)
C41 C44 1.523(4)
C41 C42 1.525(5)
C42 H42A 0.9800
C42 H42B 0.9800
C42 H42C 0.9800
C43 H43A 0.9800
C43 H43B 0.9800
C43 H43C 0.9800
C44 H44A 0.9800
C44 H44B 0.9800
C44 H44C 0.9800
C45 C46 1.459(5)
C45 Li2 2.774(7)
C45 H45A 0.9900
C45 H45B 0.9900
C46 C47 1.482(5)
C46 H46A 0.9900
C46 H46B 0.9900
C47 C48 1.509(5)
C47 H47A 0.9900
C47 H47B 0.9900
C48 H48A 0.9900
C48 H48B 0.9900
Li1 Li2 2.336(7)
P3 N3 1.571(2)
P3 C49 1.812(3)
P3 C61 1.823(3)
P3 C55 1.832(3)
P3 Li3 3.018(5)
P4 N4 1.570(2)
P4 C71 1.818(3)
P4 C77 1.832(3)
P4 C83 1.841(3)
P4 Li3 3.036(5)
O2 C89 1.398(5)
O2 C92 1.408(5)
O2 Li4 1.916(6)
N3 C67 1.484(4)
N3 Li3 2.036(5)
N4 C93 1.479(4)
N4 Li3 2.052(5)
C49 C54 1.404(4)
C49 C50 1.411(4)
C50 C51 1.428(5)
C50 Li4 2.077(7)
C50 Li3 2.298(6)
C51 C52 1.369(5)
C51 Li4 2.624(8)
C51 H51 0.9500
C52 C53 1.383(5)
C52 H52 0.9500
C53 C54 1.391(4)
C53 H53 0.9500
C54 H54 0.9500
C55 C60 1.381(4)
C55 C56 1.387(4)
C56 C57 1.388(4)
C56 H56 0.9500
C57 C58 1.362(4)
C57 H57 0.9500
C58 C59 1.380(5)
C58 H58 0.9500
C59 C60 1.395(4)
C59 H59 0.9500
C60 H60 0.9500
C61 C62 1.377(4)
C61 C66 1.403(4)
C62 C63 1.377(4)
C62 H62 0.9500
C63 C64 1.373(5)
C63 H63 0.9500
C64 C65 1.368(5)
C64 H64 0.9500
C65 C66 1.382(5)
C65 H65 0.9500
C66 H66 0.9500
C67 C69 1.509(4)
C67 C68 1.521(4)
C67 C70 1.532(5)
C68 H68A 0.9800
C68 H68B 0.9800
C68 H68C 0.9800
C69 H69A 0.9800
C69 H69B 0.9800
C69 H69C 0.9800
C70 H70A 0.9800
C70 H70B 0.9800
C70 H70C 0.9800
C71 C76 1.395(4)
C71 C72 1.413(4)
C72 C73 1.409(5)
C72 Li4 2.142(8)
C72 Li3 2.345(6)
C73 C74 1.377(5)
C73 H73 0.9500
C74 C75 1.380(5)
C74 H74 0.9500
C75 C76 1.372(4)
C75 H75 0.9500
C76 H76 0.9500
C77 C78 1.390(4)
C77 C82 1.398(4)
C78 C79 1.379(5)
C78 H78 0.9500
C79 C80 1.367(5)
C79 H79 0.9500
C80 C81 1.369(5)
C80 H80 0.9500
C81 C82 1.378(5)
C81 H81 0.9500
C82 H82 0.9500
C83 C84 1.385(4)
C83 C88 1.391(5)
C84 C85 1.413(4)
C84 H84 0.9500
C85 C86 1.353(6)
C85 H85 0.9500
C86 C87 1.393(6)
C86 H86 0.9500
C87 C88 1.385(5)
C87 H87 0.9500
C88 H88 0.9500
C89 C90 1.430(6)
C89 H89A 0.9900
C89 H89B 0.9900
C90 C91 1.425(7)
C90 H90A 0.9900
C90 H90B 0.9900
C91 C92 1.405(7)
C91 H91A 0.9900
C91 H91B 0.9900
C92 H92A 0.9900
C92 H92B 0.9900
C93 C95 1.521(4)
C93 C94 1.543(4)
C93 C96 1.546(5)
C94 H94A 0.9800
C94 H94B 0.9800
C94 H94C 0.9800
C95 H95A 0.9800
C95 H95B 0.9800
C95 H95C 0.9800
C96 H96A 0.9800
C96 H96B 0.9800
C96 H96C 0.9800
Li3 Li4 2.355(7)
P5 N5 1.582(2)
P5 C97 1.803(3)
P5 C103 1.828(3)
P5 C109 1.829(3)
P5 Li5 2.961(5)
P6 N6 1.575(2)
P6 C119 1.814(3)
P6 C131 1.825(3)
P6 C125 1.827(3)
P6 Li5 2.917(5)
O3 C14A 1.440(4)
O3 C14D 1.442(4)
O3 Li6 1.864(6)
N5 C115 1.488(3)
N5 Li5 2.019(5)
N6 C137 1.491(4)
N6 Li5 1.987(6)
C97 C102 1.381(4)
C97 C98 1.443(4)
C98 C99 1.418(4)
C98 Li6 2.159(6)
C98 Li5 2.393(6)
C99 C100 1.375(5)
C99 H99 0.9500
C100 C101 1.385(5)
C100 H100 0.9500
C101 C102 1.375(4)
C101 H101 0.9500
C102 H102 0.9500
C103 C104 1.382(4)
C103 C108 1.413(4)
C104 C105 1.386(4)
C104 H104 0.9500
C105 C106 1.362(4)
C105 H105 0.9500
C106 C107 1.402(4)
C106 H106 0.9500
C107 C108 1.379(4)
C107 H107 0.9500
C108 H108 0.9500
C109 C110 1.392(4)
C109 C114 1.397(4)
C110 C111 1.390(4)
C110 H110 0.9500
C111 C112 1.367(5)
C111 H111 0.9500
C112 C113 1.371(5)
C112 H112 0.9500
C113 C114 1.391(4)
C113 H113 0.9500
C114 H114 0.9500
C115 C118 1.518(4)
C115 C117 1.531(4)
C115 C116 1.535(5)
C116 H11A 0.9800
C116 H11B 0.9800
C116 H11C 0.9800
C117 H11D 0.9800
C117 H11E 0.9800
C117 H11F 0.9800
C118 H11G 0.9800
C118 H11H 0.9800
C118 H11I 0.9800
C119 C124 1.384(4)
C119 C120 1.419(4)
C120 C121 1.411(4)
C120 Li6 2.185(6)
C120 Li5 2.355(6)
C121 C122 1.376(4)
C121 H121 0.9500
C122 C123 1.363(4)
C122 H122 0.9500
C123 C124 1.377(4)
C123 H123 0.9500
C124 H124 0.9500
C125 C126 1.384(4)
C125 C130 1.414(4)
C126 C127 1.387(4)
C126 H126 0.9500
C127 C128 1.367(4)
C127 H127 0.9500
C128 C129 1.399(4)
C128 H128 0.9500
C129 C130 1.382(4)
C129 H129 0.9500
C130 H130 0.9500
C131 C136 1.384(4)
C131 C132 1.405(4)
C132 C133 1.401(4)
C132 H132 0.9500
C133 C134 1.361(5)
C133 H133 0.9500
C134 C135 1.375(4)
C134 H134 0.9500
C135 C136 1.393(4)
C135 H135 0.9500
C136 H136 0.9500
C137 C140 1.517(5)
C137 C138 1.523(5)
C137 C139 1.545(5)
C138 H13A 0.9800
C138 H13B 0.9800
C138 H13C 0.9800
C139 H13D 0.9800
C139 H13E 0.9800
C139 H13F 0.9800
C140 H14A 0.9800
C140 H14B 0.9800
C140 H14C 0.9800
C14A C14B 1.448(6)
C14A H14D 0.9900
C14A H14E 0.9900
C14B C14C 1.555(8)
C14B H14F 0.9900
C14B H14G 0.9900
C14C C14D 1.530(6)
C14C H14H 0.9900
C14C H14I 0.9900
C14D H14J 0.9900
C14D H14K 0.9900
C14F H14N 0.9900
C14F H14O 0.9900
Li5 Li6 2.451(8)
P7 N7 1.570(2)
P7 C145 1.808(3)
P7 C157 1.832(3)
P7 C151 1.835(3)
P7 Li7 2.929(4)
P8 N8 1.570(2)
P8 C167 1.800(3)
P8 C179 1.826(3)
P8 C173 1.834(3)
P8 Li7 2.964(4)
O4 C189 1.423(4)
O4 C192 1.440(4)
O4 Li8 1.901(6)
N7 C163 1.485(4)
N7 Li7 2.011(5)
N8 C185 1.523(4)
N8 Li7 2.064(5)
C145 C146 1.410(4)
C145 C150 1.410(4)
C146 C147 1.418(4)
C146 Li8 2.154(6)
C146 Li7 2.352(5)
C147 C148 1.402(4)
C147 H147 0.9500
C148 C149 1.385(4)
C148 H148 0.9500
C149 C150 1.386(4)
C149 H149 0.9500
C150 H150 0.9500
C151 C156 1.383(4)
C151 C152 1.393(4)
C152 C153 1.397(4)
C152 H152 0.9500
C153 C154 1.378(4)
C153 H153 0.9500
C154 C155 1.371(5)
C154 H154 0.9500
C155 C156 1.380(4)
C155 H155 0.9500
C156 H156 0.9500
C157 C162 1.378(4)
C157 C158 1.388(4)
C158 C159 1.372(4)
C158 H158 0.9500
C159 C160 1.380(4)
C159 H159 0.9500
C160 C161 1.401(4)
C160 H160 0.9500
C161 C162 1.381(4)
C161 H161 0.9500
C162 H162 0.9500
C163 C164 1.505(5)
C163 C165 1.510(4)
C163 C166 1.544(4)
C164 H16A 0.9800
C164 H16B 0.9800
C164 H16C 0.9800
C165 H16D 0.9800
C165 H16E 0.9800
C165 H16F 0.9800
C166 H16G 0.9800
C166 H16H 0.9800
C166 H16I 0.9800
C167 C172 1.407(4)
C167 C168 1.411(4)
C168 C169 1.408(4)
C168 Li8 2.158(6)
C168 Li7 2.398(5)
C169 C170 1.396(4)
C169 H169 0.9500
C170 C171 1.386(4)
C170 H170 0.9500
C171 C172 1.375(4)
C171 H171 0.9500
C172 H172 0.9500
C173 C178 1.371(4)
C173 C174 1.383(4)
C174 C175 1.397(4)
C174 H174 0.9500
C175 C176 1.370(5)
C175 H175 0.9500
C176 C177 1.376(5)
C176 H176 0.9500
C177 C178 1.376(4)
C177 H177 0.9500
C178 H178 0.9500
C179 C180 1.396(4)
C179 C184 1.401(4)
C180 C181 1.376(4)
C180 H180 0.9500
C181 C182 1.378(5)
C181 H181 0.9500
C182 C183 1.393(4)
C182 H182 0.9500
C183 C184 1.387(4)
C183 H183 0.9500
C184 H184 0.9500
C185 C187 1.517(4)
C185 C186 1.527(4)
C185 C188 1.538(4)
C186 H18A 0.9800
C186 H18B 0.9800
C186 H18C 0.9800
C187 H18D 0.9800
C187 H18E 0.9800
C187 H18F 0.9800
C188 H18G 0.9800
C188 H18H 0.9800
C188 H18I 0.9800
C189 C190 1.401(6)
C189 H18J 0.9900
C189 H18K 0.9900
C190 C191 1.476(8)
C190 H19A 0.9900
C190 H19B 0.9900
C191 C192 1.485(6)
C191 H19C 0.9900
C191 H19D 0.9900
C192 H19E 0.9900
C192 H19F 0.9900
Li7 Li8 2.409(7)
